data_2221844
loop_
_publ_author_name
'Baba, Ibrahim'
'Akmal, Nor Syaidatul'
'Awang, Normah'
'Ng, Seik Weng'

_publ_section_title Bis(<i>N</i>-benzyl-<i>N</i>-isopropyldithiocarbamato-\k<i>S</i>)di-<i>n</i>-butyltin(IV)
_journal_coeditor_code TK2429
_journal_issue 5
_journal_name_full 'Acta Crystallographica Section E'
_journal_page_first m595
_journal_paper_doi 10.1107/S1600536809015116
_journal_volume 65
_journal_year 2009
_chemical_formula_iupac '[Sn (C4 H9)2 (C11 H14 N S2)2]'
_chemical_formula_moiety 'C30 H46 N2 S4 Sn'
_chemical_formula_sum 'C30 H46 N2 S4 Sn'
_chemical_formula_weight 681.62
_chemical_name_systematic
;
Bis(<i>N</i>-benzyl-<i>N</i>-isopropyldithiocarbamato-\k<i>S</i>)di-
<i>n</i>-butyltin(IV)
;
_space_group_IT_number 2
_symmetry_cell_setting triclinic
_symmetry_space_group_name_Hall '-P 1'
_symmetry_space_group_name_H-M 'P -1'
_atom_sites_solution_hydrogens geom
_atom_sites_solution_primary direct
_atom_sites_solution_secondary difmap
_audit_creation_method SHELXL-97
_cell_angle_alpha 102.5254(7)
_cell_angle_beta 95.1492(7)
_cell_angle_gamma 110.2569(8)
_cell_formula_units_Z 10
_cell_length_a 17.7745(2)
_cell_length_b 19.5463(3)
_cell_length_c 26.2062(4)
_cell_measurement_reflns_used 9858
_cell_measurement_temperature 123(2)
_cell_measurement_theta_max 28.3
_cell_measurement_theta_min 2.2
_cell_volume 8202.1(2)
_computing_cell_refinement 'SAINT (Bruker, 2008)'
_computing_data_collection 'APEX2 (Bruker, 2008)'
_computing_data_reduction 'SAINT (Bruker, 2008)'
_computing_molecular_graphics 'X-SEED (Barbour, 2001)'
_computing_publication_material 'publCIF (Westrip, 2009)'
_computing_structure_refinement 'SHELXL97 (Sheldrick, 2008)'
_computing_structure_solution 'SHELXS97 (Sheldrick, 2008)'
_diffrn_ambient_temperature 123(2)
_diffrn_measured_fraction_theta_full 0.980
_diffrn_measured_fraction_theta_max 0.980
_diffrn_measurement_device_type 'Bruker SMART APEX'
_diffrn_measurement_method \w
_diffrn_radiation_monochromator graphite
_diffrn_radiation_source 'fine-focus sealed tube'
_diffrn_radiation_type MoK\a
_diffrn_radiation_wavelength 0.71073
_diffrn_reflns_av_R_equivalents 0.028
_diffrn_reflns_av_sigmaI/netI 0.056
_diffrn_reflns_limit_h_max 23
_diffrn_reflns_limit_h_min -23
_diffrn_reflns_limit_k_max 25
_diffrn_reflns_limit_k_min -24
_diffrn_reflns_limit_l_max 34
_diffrn_reflns_limit_l_min -32
_diffrn_reflns_number 67722
_diffrn_reflns_theta_full 27.5
_diffrn_reflns_theta_max 27.5
_diffrn_reflns_theta_min 0.8
_diffrn_standards_decay_% 0
_diffrn_standards_interval_count 0
_diffrn_standards_interval_time 0
_diffrn_standards_number 0
_exptl_absorpt_coefficient_mu 1.055
_exptl_absorpt_correction_T_max 0.902
_exptl_absorpt_correction_T_min 0.743
_exptl_absorpt_correction_type multi-scan
_exptl_absorpt_process_details '(SADABS; Sheldrick, 1996)'
_exptl_crystal_colour Colorless
_exptl_crystal_density_diffrn 1.380
_exptl_crystal_density_method 'not measured'
_exptl_crystal_description Block
_exptl_crystal_F_000 3540
_exptl_crystal_size_max 0.30
_exptl_crystal_size_mid 0.30
_exptl_crystal_size_min 0.10
_refine_diff_density_max 2.53
_refine_diff_density_min -1.45
_refine_ls_extinction_method none
_refine_ls_goodness_of_fit_ref 1.15
_refine_ls_hydrogen_treatment constr
_refine_ls_matrix_type full
_refine_ls_number_parameters 1684
_refine_ls_number_reflns 36923
_refine_ls_number_restraints 96
_refine_ls_restrained_S_all 1.16
_refine_ls_R_factor_all 0.093
_refine_ls_R_factor_gt 0.046
_refine_ls_shift/su_max 0.001
_refine_ls_shift/su_mean 0.001
_refine_ls_structure_factor_coef Fsqd
_refine_ls_weighting_details 'calc w=1/[\s^2^(Fo^2^)+(0.05P)^2^+5P] where P=(Fo^2^+2Fc^2^)/3'
_refine_ls_weighting_scheme calc
_refine_ls_wR_factor_gt 0.107
_refine_ls_wR_factor_ref 0.139
_reflns_number_gt 23409
_reflns_number_total 36923
_reflns_threshold_expression I>2\s(I)
_cod_data_source_file tk2429.cif
_cod_data_source_block I
_cod_depositor_comments
;
The following automatic conversions were performed:
'_symmetry_cell_setting' value 'Triclinic' changed to 'triclinic'
according to '/home/saulius/struct/CIF-dictionaries/cif_core.dic'
dictionary named 'cif_core.dic' version 2.4.1 from
2010-06-29.

'_exptl_absorpt_correction_type' value 'Multi-scan' changed
to 'multi-scan' according to
'/home/saulius/struct/CIF-dictionaries/cif_core.dic' dictionary named
'cif_core.dic' version 2.4.1 from 2010-06-29.

Automatic conversion script
Id: cif_fix_enum 1527 2010-12-29 10:47:43Z saulius 

The following automatic conversions were performed:

'_symmetry_cell_setting' value 'Triclinic' changed to 'triclinic'
according to /home/saulius/struct/CIF-dictionaries/cif_core.dic
dictionary named 'cif_core.dic' version 2.4.1 from
2010-06-29.

'_exptl_absorpt_correction_type' value 'Multi-scan'
changed to 'multi-scan' according to
/home/saulius/struct/CIF-dictionaries/cif_core.dic dictionary named
'cif_core.dic' version 2.4.1 from 2010-06-29.

Automatic conversion script
Id: cif_fix_values 1715 2011-07-08 13:25:40Z adriana 
;
_cod_database_code 2221844
_cod_database_fobs_code 2221844

loop_
_symmetry_equiv_pos_as_xyz
'x, y, z'
'-x, -y, -z'

loop_
_atom_site_type_symbol
_atom_site_label
_atom_site_fract_x
_atom_site_fract_y
_atom_site_fract_z
_atom_site_U_iso_or_equiv
_atom_site_adp_type
_atom_site_calc_flag
_atom_site_refinement_flags
_atom_site_occupancy
_atom_site_disorder_assembly
_atom_site_disorder_group
Sn Sn1 0.232256(17) 0.439810(18) 1.019238(11) 0.02370(8) Uani d . 1 B .
Sn Sn2 0.175644(17) 0.150825(18) 0.783916(12) 0.02621(8) Uani d . 1 . .
Sn Sn3 0.639428(17) 0.036822(17) 0.818119(11) 0.02389(8) Uani d . 1 . .
Sn Sn4 0.571833(17) -0.249780(17) 0.598326(12) 0.02604(8) Uani d . 1 D .
Sn Sn5 0.031055(17) -0.358358(17) 0.608830(11) 0.02252(8) Uani d . 1 . .
S S1 0.12379(6) 0.47805(6) 0.97841(4) 0.0258(2) Uani d . 1 . .
S S2 0.13011(6) 0.33223(7) 0.92277(4) 0.0275(3) Uani d . 1 . .
S S3 0.26314(6) 0.56663(6) 1.08468(4) 0.0231(2) Uani d . 1 . .
S S4 0.36647(6) 0.48533(6) 1.11426(4) 0.0258(2) Uani d . 1 . .
S S5 0.28552(7) 0.11337(6) 0.82395(4) 0.0282(3) Uani d . 1 . .
S S6 0.27648(6) 0.25794(6) 0.88035(4) 0.0264(3) Uani d . 1 . .
S S7 0.14437(6) 0.02626(6) 0.71619(4) 0.0263(2) Uani d . 1 . .
S S8 0.04118(7) 0.10898(7) 0.68910(5) 0.0308(3) Uani d . 1 . .
S S9 0.52819(7) 0.07056(7) 0.77536(4) 0.0284(3) Uani d . 1 . .
S S10 0.54200(6) -0.07283(7) 0.72210(4) 0.0273(3) Uani d . 1 . .
S S11 0.66700(7) 0.16165(6) 0.88444(4) 0.0272(2) Uani d . 1 . .
S S12 0.77308(7) 0.08198(7) 0.91306(5) 0.0329(3) Uani d . 1 . .
S S13 0.68694(6) -0.28802(6) 0.63039(4) 0.0242(2) Uani d . 1 . .
S S14 0.68046(7) -0.14425(6) 0.69001(4) 0.0264(2) Uani d . 1 . .
S S15 0.53479(7) -0.37098(7) 0.52521(4) 0.0308(3) Uani d . 1 . .
S S16 0.42879(7) -0.28494(8) 0.51283(6) 0.0480(4) Uani d . 1 . .
S S17 -0.08574(6) -0.32517(6) 0.57251(4) 0.0233(2) Uani d . 1 . .
S S18 -0.06705(6) -0.46318(6) 0.51304(4) 0.0232(2) Uani d . 1 . .
S S19 0.05551(7) -0.24046(7) 0.68313(4) 0.0293(3) Uani d . 1 . .
S S20 0.17120(6) -0.31553(7) 0.69985(4) 0.0278(3) Uani d . 1 . .
N N1 0.0105(2) 0.3789(2) 0.89688(13) 0.0221(8) Uani d . 1 . .
N N2 0.37929(19) 0.6216(2) 1.17057(13) 0.0219(8) Uani d . 1 . .
N N3 0.39919(19) 0.21452(19) 0.90461(13) 0.0210(8) Uani d . 1 . .
N N4 0.01806(19) -0.0318(2) 0.63640(13) 0.0236(8) Uani d . 1 . .
N N5 0.4276(2) -0.0265(2) 0.68725(14) 0.0280(8) Uani d . 1 . .
N N6 0.7859(2) 0.2184(2) 0.96880(13) 0.0261(8) Uani d . 1 . .
N N7 0.8023(2) -0.19025(19) 0.71167(14) 0.0249(8) Uani d . 1 . .
N N8 0.4064(2) -0.4179(2) 0.44738(14) 0.0302(9) Uani d . 1 . .
N N9 -0.18603(19) -0.4187(2) 0.48321(13) 0.0222(8) Uani d . 1 . .
N N10 0.1859(2) -0.1811(2) 0.76023(14) 0.0270(8) Uani d . 1 . .
C C1 0.1753(3) 0.3562(2) 1.0593(2) 0.0382(12) Uani d D 1 . .
H H1A 0.1903 0.3770 1.0983 0.046 Uiso calc PR 0.50 A 1
H H1B 0.1152 0.3358 1.0488 0.046 Uiso calc PR 0.50 A 1
H H1C 0.1733 0.3851 1.0948 0.046 Uiso calc PR 0.50 A 2
H H1D 0.1181 0.3308 1.0403 0.046 Uiso calc PR 0.50 A 2
C C2 0.2103(5) 0.2953(4) 1.0399(3) 0.0259(14) Uani d PDU 0.50 B 1
H H2A 0.2007 0.2808 1.0005 0.031 Uiso calc PR 0.50 B 1
H H2B 0.2699 0.3166 1.0528 0.031 Uiso calc PR 0.50 B 1
C C3 0.1721(5) 0.2261(4) 1.0591(4) 0.0349(16) Uani d PDU 0.50 B 1
H H3A 0.1832 0.2414 1.0984 0.042 Uiso calc PR 0.50 B 1
H H3B 0.1123 0.2071 1.0474 0.042 Uiso calc PR 0.50 B 1
C C4 0.2001(10) 0.1625(6) 1.0405(5) 0.040(2) Uani d PDU 0.50 B 1
H H4A 0.1526 0.1152 1.0264 0.060 Uiso calc PR 0.50 B 1
H H4B 0.2337 0.1581 1.0705 0.060 Uiso calc PR 0.50 B 1
H H4C 0.2323 0.1726 1.0126 0.060 Uiso calc PR 0.50 B 1
C C2' 0.2005(5) 0.2940(4) 1.0690(3) 0.0259(14) Uani d PD 0.50 B 2
H H2C 0.1718 0.2727 1.0961 0.031 Uiso calc PR 0.50 B 2
H H2D 0.2598 0.3141 1.0826 0.031 Uiso calc PR 0.50 B 2
C C3' 0.1797(6) 0.2330(4) 1.0179(3) 0.0349(16) Uani d PD 0.50 B 2
H H3C 0.1210 0.2168 1.0033 0.042 Uiso calc PR 0.50 B 2
H H3D 0.2110 0.2546 0.9920 0.042 Uiso calc PR 0.50 B 2
C C4' 0.1967(10) 0.1647(6) 1.0232(5) 0.040(2) Uani d PD 0.50 B 2
H H4D 0.1451 0.1216 1.0177 0.060 Uiso calc PR 0.50 B 2
H H4E 0.2272 0.1750 1.0589 0.060 Uiso calc PR 0.50 B 2
H H4F 0.2289 0.1529 0.9967 0.060 Uiso calc PR 0.50 B 2
C C5 0.3345(2) 0.4515(3) 0.97928(15) 0.0312(11) Uani d D 1 . .
H H5A 0.3842 0.4860 1.0053 0.037 Uiso calc R 1 B .
H H5B 0.3390 0.4014 0.9695 0.037 Uiso calc R 1 . .
C C6 0.3358(3) 0.4798(3) 0.93039(17) 0.0459(14) Uani d D 1 B .
H H6A 0.2874 0.4452 0.9033 0.055 Uiso calc R 1 . .
H H6B 0.3322 0.5303 0.9394 0.055 Uiso calc R 1 . .
C C7 0.4112(3) 0.4854(3) 0.90716(17) 0.0412(13) Uani d D 1 . .
H H7A 0.4591 0.5182 0.9352 0.049 Uiso calc R 1 B .
H H7B 0.4135 0.4344 0.8979 0.049 Uiso calc R 1 . .
C C8 0.4201(4) 0.5152(5) 0.8592(2) 0.087(3) Uani d D 1 B .
H H8A 0.4711 0.5155 0.8477 0.130 Uiso calc R 1 . .
H H8B 0.4208 0.5668 0.8679 0.130 Uiso calc R 1 . .
H H8C 0.3741 0.4827 0.8305 0.130 Uiso calc R 1 . .
C C9 0.0811(2) 0.3927(2) 0.92808(15) 0.0176(8) Uani d . 1 . .
C C10 -0.0271(2) 0.4356(3) 0.90241(18) 0.0285(10) Uani d . 1 . .
H H10A -0.0161 0.4631 0.9404 0.034 Uiso calc R 1 . .
H H10B -0.0869 0.4089 0.8915 0.034 Uiso calc R 1 . .
C C11 0.0017(3) 0.4929(2) 0.87057(16) 0.0269(10) Uani d . 1 . .
C C12 -0.0439(3) 0.5376(3) 0.8654(2) 0.0406(13) Uani d . 1 . .
H H12 -0.0907 0.5313 0.8816 0.049 Uiso calc R 1 . .
C C13 -0.0212(3) 0.5907(3) 0.8369(2) 0.0503(15) Uani d . 1 . .
H H13 -0.0527 0.6205 0.8334 0.060 Uiso calc R 1 . .
C C14 0.0469(4) 0.6011(3) 0.8135(2) 0.0497(15) Uani d . 1 . .
H H14 0.0620 0.6378 0.7938 0.060 Uiso calc R 1 . .
C C15 0.0928(3) 0.5582(3) 0.81852(19) 0.0425(13) Uani d . 1 . .
H H15 0.1396 0.5651 0.8023 0.051 Uiso calc R 1 . .
C C16 0.0706(3) 0.5046(3) 0.84753(18) 0.0321(11) Uani d . 1 . .
H H16 0.1032 0.4758 0.8515 0.038 Uiso calc R 1 . .
C C17 -0.0297(3) 0.3055(3) 0.85548(17) 0.0295(10) Uani d . 1 . .
H H17 -0.0103 0.2679 0.8670 0.035 Uiso calc R 1 . .
C C18 -0.1227(3) 0.2748(3) 0.84989(19) 0.0400(12) Uani d . 1 . .
H H18A -0.1376 0.2716 0.8846 0.060 Uiso calc R 1 . .
H H18B -0.1459 0.2244 0.8249 0.060 Uiso calc R 1 . .
H H18C -0.1440 0.3089 0.8366 0.060 Uiso calc R 1 . .
C C19 -0.0048(3) 0.3113(3) 0.80264(18) 0.0421(13) Uani d . 1 . .
H H19A 0.0548 0.3305 0.8070 0.063 Uiso calc R 1 . .
H H19B -0.0251 0.3460 0.7893 0.063 Uiso calc R 1 . .
H H19C -0.0279 0.2612 0.7772 0.063 Uiso calc R 1 . .
C C20 0.3412(2) 0.5626(2) 1.12744(15) 0.0180(8) Uani d . 1 . .
C C21 0.3577(2) 0.6888(2) 1.18152(16) 0.0224(9) Uani d . 1 . .
H H21A 0.3319 0.6927 1.1477 0.027 Uiso calc R 1 . .
H H21B 0.4083 0.7343 1.1954 0.027 Uiso calc R 1 . .
C C22 0.3001(2) 0.6880(2) 1.22118(15) 0.0202(9) Uani d . 1 . .
C C23 0.2312(2) 0.6243(2) 1.21723(16) 0.0231(9) Uani d . 1 . .
H H23 0.2196 0.5799 1.1894 0.028 Uiso calc R 1 . .
C C24 0.1792(3) 0.6250(3) 1.25352(17) 0.0290(10) Uani d . 1 . .
H H24 0.1320 0.5812 1.2504 0.035 Uiso calc R 1 . .
C C25 0.1961(3) 0.6892(3) 1.29407(18) 0.0360(12) Uani d . 1 . .
H H25 0.1600 0.6902 1.3186 0.043 Uiso calc R 1 . .
C C26 0.2656(3) 0.7521(3) 1.29898(18) 0.0385(12) Uani d . 1 . .
H H26 0.2782 0.7958 1.3277 0.046 Uiso calc R 1 . .
C C27 0.3167(3) 0.7520(3) 1.26246(17) 0.0291(10) Uani d . 1 . .
H H27 0.3636 0.7960 1.2656 0.035 Uiso calc R 1 . .
C C28 0.4493(2) 0.6239(3) 1.20749(16) 0.0278(10) Uani d . 1 . .
H H28 0.4458 0.5706 1.2023 0.033 Uiso calc R 1 . .
C C29 0.4449(3) 0.6526(4) 1.26458(18) 0.0579(18) Uani d . 1 . .
H H29A 0.3918 0.6230 1.2717 0.087 Uiso calc R 1 . .
H H29B 0.4515 0.7059 1.2718 0.087 Uiso calc R 1 . .
H H29C 0.4884 0.6478 1.2875 0.087 Uiso calc R 1 . .
C C30 0.5282(3) 0.6670(4) 1.1931(2) 0.0596(18) Uani d . 1 . .
H H30A 0.5282 0.6454 1.1556 0.089 Uiso calc R 1 . .
H H30B 0.5734 0.6639 1.2155 0.089 Uiso calc R 1 . .
H H30C 0.5346 0.7201 1.1986 0.089 Uiso calc R 1 . .
C C31 0.0746(3) 0.1377(3) 0.82472(16) 0.0340(11) Uani d D 1 . .
H H31A 0.0739 0.1886 0.8393 0.041 Uiso calc R 1 . .
H H31B 0.0240 0.1085 0.7981 0.041 Uiso calc R 1 . .
C C32 0.0708(2) 0.0998(3) 0.86955(16) 0.0379(12) Uani d D 1 . .
H H32A 0.1212 0.1274 0.8966 0.046 Uiso calc R 1 . .
H H32B 0.0674 0.0473 0.8555 0.046 Uiso calc R 1 . .
C C33 -0.0026(3) 0.0986(3) 0.89513(19) 0.0471(14) Uani d D 1 . .
H H33A 0.0036 0.1514 0.9113 0.056 Uiso calc R 1 . .
H H33B -0.0519 0.0756 0.8670 0.056 Uiso calc R 1 . .
C C34 -0.0157(3) 0.0561(3) 0.9371(2) 0.0588(17) Uani d D 1 . .
H H34A -0.0641 0.0582 0.9515 0.088 Uiso calc R 1 . .
H H34B 0.0321 0.0792 0.9657 0.088 Uiso calc R 1 . .
H H34C -0.0236 0.0033 0.9213 0.088 Uiso calc R 1 . .
C C35 0.2309(3) 0.2365(2) 0.74597(19) 0.0369(12) Uani d D 1 . .
H H35A 0.2908 0.2578 0.7579 0.044 Uiso calc R 1 . .
H H35B 0.2192 0.2148 0.7070 0.044 Uiso calc R 1 . .
C C36 0.1971(3) 0.2984(3) 0.7601(2) 0.0528(15) Uani d D 1 . .
H H36A 0.1373 0.2761 0.7474 0.063 Uiso calc R 1 . .
H H36B 0.2067 0.3174 0.7993 0.063 Uiso calc R 1 . .
C C37 0.2324(4) 0.3634(3) 0.7376(3) 0.075(2) Uani d D 1 . .
H H37A 0.2156 0.3461 0.6984 0.090 Uiso calc R 1 . .
H H37B 0.2926 0.3813 0.7457 0.090 Uiso calc R 1 . .
C C38 0.2067(4) 0.4285(3) 0.7587(3) 0.0600(17) Uani d D 1 . .
H H38A 0.2328 0.4700 0.7430 0.090 Uiso calc R 1 . .
H H38B 0.2234 0.4461 0.7975 0.090 Uiso calc R 1 . .
H H38C 0.1474 0.4118 0.7494 0.090 Uiso calc R 1 . .
C C39 0.3278(2) 0.1983(2) 0.87374(15) 0.0169(8) Uani d . 1 . .
C C40 0.4393(2) 0.1594(3) 0.89916(18) 0.0277(10) Uani d . 1 . .
H H40A 0.4984 0.1872 0.9131 0.033 Uiso calc R 1 . .
H H40B 0.4330 0.1352 0.8609 0.033 Uiso calc R 1 . .
C C41 0.4080(2) 0.0982(2) 0.92699(16) 0.0242(10) Uani d . 1 . .
C C42 0.4479(3) 0.0478(3) 0.92573(19) 0.0355(12) Uani d . 1 . .
H H42 0.4931 0.0533 0.9080 0.043 Uiso calc R 1 . .
C C43 0.4217(3) -0.0101(3) 0.9501(2) 0.0491(15) Uani d . 1 . .
H H43 0.4482 -0.0450 0.9482 0.059 Uiso calc R 1 . .
C C44 0.3580(3) -0.0180(3) 0.9770(2) 0.0463(14) Uani d . 1 . .
H H44 0.3414 -0.0573 0.9944 0.056 Uiso calc R 1 . .
C C45 0.3180(3) 0.0312(3) 0.9789(2) 0.0426(13) Uani d . 1 . .
H H45 0.2735 0.0257 0.9973 0.051 Uiso calc R 1 . .
C C46 0.3430(3) 0.0892(3) 0.95364(19) 0.0340(11) Uani d . 1 . .
H H46 0.3150 0.1229 0.9548 0.041 Uiso calc R 1 . .
C C47 0.4395(2) 0.2887(2) 0.94499(16) 0.0256(10) Uani d . 1 . .
H H47 0.4174 0.3247 0.9336 0.031 Uiso calc R 1 . .
C C48 0.4180(3) 0.2841(3) 0.99917(18) 0.0395(12) Uani d . 1 . .
H H48A 0.3586 0.2632 0.9961 0.059 Uiso calc R 1 . .
H H48B 0.4404 0.3348 1.0238 0.059 Uiso calc R 1 . .
H H48C 0.4412 0.2512 1.0126 0.059 Uiso calc R 1 . .
C C49 0.5320(2) 0.3218(3) 0.94771(18) 0.0326(11) Uani d . 1 . .
H H49A 0.5438 0.3239 0.9121 0.049 Uiso calc R 1 . .
H H49B 0.5564 0.2896 0.9610 0.049 Uiso calc R 1 . .
H H49C 0.5549 0.3729 0.9718 0.049 Uiso calc R 1 . .
C C50 0.0624(2) 0.0298(2) 0.67701(16) 0.0203(9) Uani d . 1 . .
C C51 0.0444(2) -0.0955(2) 0.62089(16) 0.0241(9) Uani d . 1 . .
H H51A -0.0041 -0.1433 0.6106 0.029 Uiso calc R 1 . .
H H51B 0.0794 -0.0968 0.6520 0.029 Uiso calc R 1 . .
C C52 0.0911(2) -0.0914(2) 0.57531(16) 0.0233(9) Uani d . 1 . .
C C53 0.1626(3) -0.0300(3) 0.57913(18) 0.0302(10) Uani d . 1 . .
H H53 0.1822 0.0105 0.6106 0.036 Uiso calc R 1 . .
C C54 0.2052(3) -0.0270(3) 0.53796(19) 0.0346(11) Uani d . 1 . .
H H54 0.2541 0.0151 0.5411 0.041 Uiso calc R 1 . .
C C55 0.1766(3) -0.0858(3) 0.4917(2) 0.0419(13) Uani d . 1 . .
H H55 0.2062 -0.0843 0.4632 0.050 Uiso calc R 1 . .
C C56 0.1053(3) -0.1461(3) 0.4872(2) 0.0458(14) Uani d . 1 . .
H H56 0.0853 -0.1857 0.4552 0.055 Uiso calc R 1 . .
C C57 0.0623(3) -0.1499(3) 0.52883(18) 0.0361(12) Uani d . 1 . .
H H57 0.0135 -0.1921 0.5256 0.043 Uiso calc R 1 . .
C C58 -0.0575(2) -0.0350(3) 0.60476(18) 0.0344(12) Uani d . 1 . .
H H58 -0.0766 0.0019 0.6271 0.041 Uiso calc R 1 . .
C C59 -0.0408(3) -0.0100(3) 0.5559(2) 0.0471(14) Uani d . 1 . .
H H59A 0.0028 0.0403 0.5654 0.071 Uiso calc R 1 . .
H H59B -0.0903 -0.0078 0.5378 0.071 Uiso calc R 1 . .
H H59C -0.0240 -0.0460 0.5321 0.071 Uiso calc R 1 . .
C C60 -0.1255(3) -0.1117(3) 0.5922(2) 0.0563(17) Uani d . 1 . .
H H60A -0.1738 -0.1109 0.5715 0.084 Uiso calc R 1 . .
H H60B -0.1388 -0.1241 0.6254 0.084 Uiso calc R 1 . .
H H60C -0.1081 -0.1499 0.5716 0.084 Uiso calc R 1 . .
C C61 0.5850(2) -0.0514(2) 0.85512(17) 0.0279(10) Uani d D 1 . .
H H61A 0.5931 -0.0296 0.8939 0.033 Uiso calc R 1 . .
H H61B 0.5257 -0.0753 0.8412 0.033 Uiso calc R 1 . .
C C62 0.6226(2) -0.1104(2) 0.84437(17) 0.0301(10) Uani d D 1 . .
H H62A 0.6172 -0.1295 0.8055 0.036 Uiso calc R 1 . .
H H62B 0.6815 -0.0862 0.8596 0.036 Uiso calc R 1 . .
C C63 0.5850(3) -0.1763(2) 0.8668(2) 0.0445(13) Uani d D 1 . .
H H63A 0.5252 -0.1968 0.8549 0.053 Uiso calc R 1 . .
H H63B 0.5961 -0.1581 0.9061 0.053 Uiso calc R 1 . .
C C64 0.6158(3) -0.2392(3) 0.8509(2) 0.0492(14) Uani d D 1 . .
H H64A 0.5889 -0.2800 0.8669 0.074 Uiso calc R 1 . .
H H64B 0.6749 -0.2198 0.8632 0.074 Uiso calc R 1 . .
H H64C 0.6037 -0.2587 0.8121 0.074 Uiso calc R 1 . .
C C65 0.7446(3) 0.0529(3) 0.78004(16) 0.0375(12) Uani d D 1 . .
H H65A 0.7915 0.0941 0.8050 0.045 Uiso calc R 1 . .
H H65B 0.7564 0.0063 0.7754 0.045 Uiso calc R 1 . .
C C66 0.7418(3) 0.0712(3) 0.72747(18) 0.0474(14) Uani d D 1 . .
H H66A 0.7298 0.1177 0.7311 0.057 Uiso calc R 1 . .
H H66B 0.6970 0.0294 0.7013 0.057 Uiso calc R 1 . .
C C67 0.8207(3) 0.0827(3) 0.70708(19) 0.0529(15) Uani d D 1 . .
H H67A 0.8645 0.1268 0.7322 0.063 Uiso calc R 1 . .
H H67B 0.8346 0.0378 0.7066 0.063 Uiso calc R 1 . .
C C68 0.8193(4) 0.0954(5) 0.6528(2) 0.084(2) Uani d D 1 . .
H H68A 0.8726 0.1024 0.6425 0.125 Uiso calc R 1 . .
H H68B 0.8071 0.1406 0.6529 0.125 Uiso calc R 1 . .
H H68C 0.7773 0.0514 0.6272 0.125 Uiso calc R 1 . .
C C69 0.4934(2) -0.0124(2) 0.72396(15) 0.0202(9) Uani d . 1 . .
C C70 0.3804(3) 0.0228(3) 0.69312(19) 0.0350(11) Uani d . 1 . .
H H70A 0.3837 0.0440 0.7315 0.042 Uiso calc R 1 . .
H H70B 0.3225 -0.0089 0.6778 0.042 Uiso calc R 1 . .
C C71 0.4067(3) 0.0873(3) 0.66764(17) 0.0313(11) Uani d . 1 . .
C C72 0.3584(3) 0.1296(3) 0.6668(2) 0.0421(13) Uani d . 1 . .
H H72 0.3115 0.1187 0.6831 0.050 Uiso calc R 1 . .
C C73 0.3784(3) 0.1875(3) 0.6425(2) 0.0524(16) Uani d . 1 . .
H H73 0.3454 0.2167 0.6425 0.063 Uiso calc R 1 . .
C C74 0.4450(4) 0.2036(3) 0.6180(2) 0.0555(17) Uani d . 1 . .
H H74 0.4570 0.2426 0.6003 0.067 Uiso calc R 1 . .
C C75 0.4950(3) 0.1625(3) 0.6193(2) 0.0477(14) Uani d . 1 . .
H H75 0.5418 0.1737 0.6029 0.057 Uiso calc R 1 . .
C C76 0.4756(3) 0.1050(3) 0.64475(19) 0.0373(12) Uani d . 1 . .
H H76 0.5102 0.0775 0.6465 0.045 Uiso calc R 1 . .
C C77 0.3970(3) -0.0965(3) 0.64221(18) 0.0320(11) Uani d . 1 . .
H H77 0.4435 -0.1134 0.6373 0.038 Uiso calc R 1 . .
C C78 0.3687(3) -0.0837(3) 0.59042(19) 0.0479(14) Uani d . 1 . .
H H78A 0.4127 -0.0428 0.5825 0.072 Uiso calc R 1 . .
H H78B 0.3210 -0.0698 0.5932 0.072 Uiso calc R 1 . .
H H78C 0.3541 -0.1302 0.5619 0.072 Uiso calc R 1 . .
C C79 0.3304(3) -0.1594(3) 0.6568(2) 0.0458(13) Uani d . 1 . .
H H79A 0.3510 -0.1662 0.6905 0.069 Uiso calc R 1 . .
H H79B 0.3150 -0.2067 0.6288 0.069 Uiso calc R 1 . .
H H79C 0.2827 -0.1457 0.6603 0.069 Uiso calc R 1 . .
C C80 0.7481(2) 0.1587(2) 0.92652(15) 0.0206(9) Uani d . 1 . .
C C81 0.7632(2) 0.2844(2) 0.98009(16) 0.0252(10) Uani d . 1 . .
H H81A 0.7355 0.2873 0.9466 0.030 Uiso calc R 1 . .
H H81B 0.8135 0.3304 0.9930 0.030 Uiso calc R 1 . .
C C82 0.7079(2) 0.2838(2) 1.02081(16) 0.0236(9) Uani d . 1 . .
C C83 0.7263(3) 0.3477(3) 1.06246(19) 0.0373(12) Uani d . 1 . .
H H83 0.7734 0.3914 1.0651 0.045 Uiso calc R 1 . .
C C84 0.6770(3) 0.3486(3) 1.1001(2) 0.0447(13) Uani d . 1 . .
H H84 0.6908 0.3923 1.1289 0.054 Uiso calc R 1 . .
C C85 0.6075(3) 0.2859(3) 1.0959(2) 0.0463(14) Uani d . 1 . .
H H85 0.5725 0.2870 1.1212 0.056 Uiso calc R 1 . .
C C86 0.5890(3) 0.2210(3) 1.05468(19) 0.0350(11) Uani d . 1 . .
H H86 0.5418 0.1774 1.0520 0.042 Uiso calc R 1 . .
C C87 0.6395(2) 0.2205(3) 1.01777(17) 0.0258(10) Uani d . 1 . .
H H87 0.6272 0.1760 0.9899 0.031 Uiso calc R 1 . .
C C88 0.8572(3) 0.2209(3) 1.00522(17) 0.0341(12) Uani d . 1 . .
H H88 0.8511 0.1673 1.0023 0.041 Uiso calc R 1 . .
C C89 0.9346(3) 0.2579(4) 0.9872(2) 0.0645(19) Uani d . 1 . .
H H89A 0.9312 0.2323 0.9501 0.097 Uiso calc R 1 . .
H H89B 0.9801 0.2548 1.0094 0.097 Uiso calc R 1 . .
H H89C 0.9435 0.3112 0.9904 0.097 Uiso calc R 1 . .
C C90 0.8588(3) 0.2559(4) 1.0620(2) 0.068(2) Uani d . 1 . .
H H90A 0.8064 0.2302 1.0719 0.102 Uiso calc R 1 . .
H H90B 0.8685 0.3096 1.0671 0.102 Uiso calc R 1 . .
H H90C 0.9027 0.2507 1.0845 0.102 Uiso calc R 1 . .
C C91 0.6223(2) -0.1645(2) 0.55824(16) 0.0267(10) Uani d D 1 . .
H H91A 0.6825 -0.1440 0.5685 0.032 Uiso calc R 1 . .
H H91B 0.6086 -0.1883 0.5195 0.032 Uiso calc R 1 . .
C C92 0.5935(2) -0.0999(2) 0.56962(16) 0.0260(10) Uani d D 1 . .
H H92A 0.6093 -0.0744 0.6081 0.031 Uiso calc R 1 . .
H H92B 0.5332 -0.1203 0.5606 0.031 Uiso calc R 1 . .
C C93 0.6277(3) -0.0423(2) 0.53913(18) 0.0369(12) Uani d D 1 . .
H H93A 0.6879 -0.0253 0.5457 0.044 Uiso calc R 1 . .
H H93B 0.6080 -0.0669 0.5007 0.044 Uiso calc R 1 . .
C C94 0.6047(3) 0.0260(3) 0.5536(2) 0.0510(15) Uani d D 1 . .
H H94A 0.6294 0.0612 0.5328 0.076 Uiso calc R 1 . .
H H94B 0.6246 0.0512 0.5916 0.076 Uiso calc R 1 . .
H H94C 0.5453 0.0100 0.5459 0.076 Uiso calc R 1 . .
C C95 0.4772(3) -0.2775(3) 0.6439(2) 0.062(2) Uani d D 1 . .
H H95A 0.4698 -0.2296 0.6586 0.075 Uiso calc PR 0.50 C 1
H H95B 0.4270 -0.3104 0.6178 0.075 Uiso calc PR 0.50 C 1
H H95C 0.4551 -0.2369 0.6498 0.075 Uiso calc PR 0.50 C 2
H H95D 0.4325 -0.3249 0.6232 0.075 Uiso calc PR 0.50 C 2
C C96 0.4764(6) -0.3133(8) 0.6880(4) 0.071(3) Uani d PDU 0.50 D 1
H H96A 0.5268 -0.2847 0.7149 0.085 Uiso calc PR 0.50 D 1
H H96B 0.4732 -0.3659 0.6746 0.085 Uiso calc PR 0.50 D 1
C C97 0.4018(5) -0.3128(6) 0.7125(4) 0.0449(19) Uani d PDU 0.50 D 1
H H97A 0.4075 -0.2599 0.7277 0.054 Uiso calc PR 0.50 D 1
H H97B 0.3524 -0.3374 0.6845 0.054 Uiso calc PR 0.50 D 1
C C98 0.3925(7) -0.3535(7) 0.7551(4) 0.069(3) Uani d PDU 0.50 D 1
H H98A 0.3393 -0.3608 0.7655 0.103 Uiso calc PR 0.50 D 1
H H98B 0.4358 -0.3235 0.7859 0.103 Uiso calc PR 0.50 D 1
H H98C 0.3963 -0.4028 0.7417 0.103 Uiso calc PR 0.50 D 1
C C96' 0.5050(5) -0.2873(8) 0.6971(4) 0.071(3) Uani d PD 0.50 D 2
H H96C 0.5436 -0.3134 0.6918 0.085 Uiso calc PR 0.50 D 2
H H96D 0.5364 -0.2361 0.7209 0.085 Uiso calc PR 0.50 D 2
C C97' 0.4438(5) -0.3289(5) 0.7268(3) 0.0449(19) Uani d PD 0.50 D 2
H H97C 0.4107 -0.3795 0.7028 0.054 Uiso calc PR 0.50 D 2
H H97D 0.4742 -0.3368 0.7571 0.054 Uiso calc PR 0.50 D 2
C C98' 0.3861(7) -0.2938(8) 0.7480(5) 0.069(3) Uani d PD 0.50 D 2
H H98D 0.3706 -0.3098 0.7798 0.103 Uiso calc PR 0.50 D 2
H H98E 0.3373 -0.3100 0.7209 0.103 Uiso calc PR 0.50 D 2
H H98F 0.4129 -0.2385 0.7573 0.103 Uiso calc PR 0.50 D 2
C C99 0.7298(2) -0.2053(2) 0.68204(15) 0.0211(9) Uani d . 1 . .
C C100 0.8413(2) -0.2462(2) 0.70375(17) 0.0270(10) Uani d . 1 . .
H H10C 0.9005 -0.2195 0.7178 0.032 Uiso calc R 1 . .
H H10D 0.8347 -0.2683 0.6651 0.032 Uiso calc R 1 . .
C C101 0.8087(2) -0.3097(2) 0.72959(16) 0.0241(9) Uani d . 1 . .
C C102 0.8428(3) -0.3643(3) 0.72254(18) 0.0343(11) Uani d . 1 . .
H H10E 0.8850 -0.3605 0.7022 0.041 Uiso calc R 1 . .
C C103 0.8159(3) -0.4240(3) 0.7448(2) 0.0427(13) Uani d . 1 . .
H H10F 0.8394 -0.4613 0.7394 0.051 Uiso calc R 1 . .
C C104 0.7551(3) -0.4303(3) 0.7751(2) 0.0428(13) Uani d . 1 . .
H H10G 0.7368 -0.4717 0.7903 0.051 Uiso calc R 1 . .
C C105 0.7217(3) -0.3758(3) 0.7827(2) 0.0394(12) Uani d . 1 . .
H H10H 0.6808 -0.3789 0.8041 0.047 Uiso calc R 1 . .
C C106 0.7472(3) -0.3171(3) 0.75957(18) 0.0330(11) Uani d . 1 . .
H H10I 0.7223 -0.2808 0.7642 0.040 Uiso calc R 1 . .
C C107 0.8446(3) -0.1171(3) 0.75250(18) 0.0363(12) Uani d . 1 . .
H H10J 0.8189 -0.0814 0.7449 0.044 Uiso calc R 1 . .
C C108 0.8351(4) -0.1237(3) 0.8068(2) 0.0658(19) Uani d . 1 . .
H H10K 0.7770 -0.1450 0.8085 0.099 Uiso calc R 1 . .
H H10L 0.8604 -0.0735 0.8320 0.099 Uiso calc R 1 . .
H H10M 0.8616 -0.1568 0.8161 0.099 Uiso calc R 1 . .
C C109 0.9354(3) -0.0818(3) 0.7500(2) 0.0630(18) Uani d . 1 . .
H H10N 0.9415 -0.0774 0.7139 0.095 Uiso calc R 1 . .
H H10O 0.9632 -0.1141 0.7594 0.095 Uiso calc R 1 . .
H H10P 0.9597 -0.0315 0.7751 0.095 Uiso calc R 1 . .
C C110 0.4513(3) -0.3632(3) 0.49128(19) 0.0301(10) Uani d . 1 . .
C C111 0.4308(3) -0.4810(3) 0.42554(18) 0.0356(12) Uani d . 1 . .
H H11A 0.3814 -0.5279 0.4132 0.043 Uiso calc R 1 . .
H H11B 0.4656 -0.4874 0.4543 0.043 Uiso calc R 1 . .
C C112 0.4765(3) -0.4715(3) 0.38000(19) 0.0398(13) Uani d . 1 . .
C C113 0.4468(4) -0.5250(3) 0.3314(2) 0.0530(15) Uani d . 1 . .
H H11C 0.3965 -0.5664 0.3265 0.064 Uiso calc R 1 . .
C C114 0.4893(4) -0.5190(4) 0.2903(2) 0.0620(18) Uani d . 1 . .
H H11D 0.4681 -0.5563 0.2572 0.074 Uiso calc R 1 . .
C C115 0.5613(4) -0.4603(4) 0.2964(2) 0.0570(17) Uani d . 1 . .
H H11E 0.5907 -0.4569 0.2679 0.068 Uiso calc R 1 . .
C C116 0.5917(3) -0.4050(3) 0.3449(2) 0.0456(14) Uani d . 1 . .
H H11F 0.6417 -0.3635 0.3494 0.055 Uiso calc R 1 . .
C C117 0.5492(3) -0.4109(3) 0.38595(19) 0.0393(13) Uani d . 1 . .
H H11G 0.5698 -0.3731 0.4188 0.047 Uiso calc R 1 . .
C C118 0.3315(3) -0.4151(3) 0.41884(19) 0.0422(13) Uani d . 1 . .
H H11H 0.3117 -0.3821 0.4444 0.051 Uiso calc R 1 . .
C C119 0.3501(3) -0.3803(4) 0.3728(2) 0.071(2) Uani d . 1 . .
H H11I 0.3932 -0.3298 0.3860 0.107 Uiso calc R 1 . .
H H11J 0.3009 -0.3762 0.3560 0.107 Uiso calc R 1 . .
H H11K 0.3684 -0.4123 0.3467 0.107 Uiso calc R 1 . .
C C120 0.2643(3) -0.4936(4) 0.4004(2) 0.0635(19) Uani d . 1 . .
H H12B 0.2536 -0.5145 0.4310 0.095 Uiso calc R 1 . .
H H12C 0.2815 -0.5267 0.3744 0.095 Uiso calc R 1 . .
H H12D 0.2145 -0.4901 0.3839 0.095 Uiso calc R 1 . .
C C121 0.1329(3) -0.3201(3) 0.57042(15) 0.0406(13) Uani d D 1 . .
H H12E 0.1657 -0.2671 0.5905 0.049 Uiso calc R 1 . .
H H12V 0.1666 -0.3500 0.5756 0.049 Uiso calc R 1 . .
C C122 0.1232(2) -0.3215(3) 0.51261(15) 0.0331(11) Uani d D 1 . .
H H12F 0.0993 -0.3747 0.4909 0.040 Uiso calc R 1 . .
H H12G 0.0848 -0.2969 0.5051 0.040 Uiso calc R 1 . .
C C123 0.2025(3) -0.2821(3) 0.49689(16) 0.0472(14) Uani d D 1 . .
H H12H 0.2223 -0.2277 0.5157 0.057 Uiso calc R 1 . .
H H12I 0.2427 -0.3020 0.5096 0.057 Uiso calc R 1 . .
C C124 0.2013(3) -0.2889(4) 0.43889(17) 0.0603(18) Uani d D 1 . .
H H12J 0.2558 -0.2601 0.4333 0.090 Uiso calc R 1 . .
H H12K 0.1623 -0.2688 0.4256 0.090 Uiso calc R 1 . .
H H12L 0.1850 -0.3422 0.4197 0.090 Uiso calc R 1 . .
C C125 -0.0164(2) -0.4480(2) 0.64587(16) 0.0237(9) Uani d D 1 . .
H H12M -0.0062 -0.4261 0.6848 0.028 Uiso calc R 1 . .
H H12N -0.0762 -0.4723 0.6337 0.028 Uiso calc R 1 . .
C C126 0.0198(2) -0.5077(2) 0.63444(15) 0.0249(9) Uani d D 1 . .
H H12O 0.0799 -0.4831 0.6448 0.030 Uiso calc R 1 . .
H H12P 0.0069 -0.5318 0.5957 0.030 Uiso calc R 1 . .
C C127 -0.0107(3) -0.5682(2) 0.66324(18) 0.0343(11) Uani d D 1 . .
H H12Q 0.0082 -0.5451 0.7019 0.041 Uiso calc R 1 . .
H H12R -0.0711 -0.5884 0.6565 0.041 Uiso calc R 1 . .
C C128 0.0174(3) -0.6329(3) 0.6468(2) 0.0457(13) Uani d D 1 . .
H H12S -0.0047 -0.6703 0.6666 0.069 Uiso calc R 1 . .
H H12T 0.0771 -0.6137 0.6544 0.069 Uiso calc R 1 . .
H H12U -0.0018 -0.6567 0.6086 0.069 Uiso calc R 1 . .
C C129 -0.1197(2) -0.4052(2) 0.51823(14) 0.0144(8) Uani d . 1 . .
C C130 -0.2356(2) -0.3721(2) 0.49218(17) 0.0250(10) Uani d . 1 . .
H H13B -0.2333 -0.3548 0.5309 0.030 Uiso calc R 1 . .
H H13C -0.2930 -0.4042 0.4759 0.030 Uiso calc R 1 . .
C C131 -0.2102(2) -0.3034(3) 0.47021(16) 0.0248(10) Uani d . 1 . .
C C132 -0.1437(3) -0.2830(3) 0.44520(18) 0.0316(11) Uani d . 1 . .
H H13D -0.1103 -0.3119 0.4423 0.038 Uiso calc R 1 . .
C C133 -0.1250(3) -0.2211(3) 0.4244(2) 0.0413(13) Uani d . 1 . .
H H13E -0.0798 -0.2082 0.4067 0.050 Uiso calc R 1 . .
C C134 -0.1730(3) -0.1779(3) 0.42969(19) 0.0408(13) Uani d . 1 . .
H H13F -0.1609 -0.1356 0.4152 0.049 Uiso calc R 1 . .
C C135 -0.2380(3) -0.1962(3) 0.4558(2) 0.0417(13) Uani d . 1 . .
H H13G -0.2698 -0.1657 0.4602 0.050 Uiso calc R 1 . .
C C136 -0.2570(3) -0.2591(3) 0.47543(17) 0.0308(11) Uani d . 1 . .
H H13H -0.3027 -0.2722 0.4928 0.037 Uiso calc R 1 . .
C C137 -0.2162(3) -0.4868(3) 0.43653(16) 0.0285(10) Uani d . 1 . .
H H13I -0.1682 -0.5001 0.4286 0.034 Uiso calc R 1 . .
C C138 -0.2512(3) -0.4723(3) 0.38708(18) 0.0416(13) Uani d . 1 . .
H H13J -0.2106 -0.4288 0.3793 0.062 Uiso calc R 1 . .
H H13K -0.3002 -0.4615 0.3928 0.062 Uiso calc R 1 . .
H H13L -0.2655 -0.5170 0.3571 0.062 Uiso calc R 1 . .
C C139 -0.2760(3) -0.5534(3) 0.4505(2) 0.0453(13) Uani d . 1 . .
H H13M -0.2511 -0.5611 0.4826 0.068 Uiso calc R 1 . .
H H13N -0.2907 -0.5988 0.4210 0.068 Uiso calc R 1 . .
H H13O -0.3252 -0.5433 0.4570 0.068 Uiso calc R 1 . .
C C140 0.1430(2) -0.2407(2) 0.71770(16) 0.0204(9) Uani d . 1 . .
C C141 0.1560(3) -0.1208(3) 0.77940(18) 0.0332(11) Uani d . 1 . .
H H14B 0.1195 -0.1186 0.7495 0.040 Uiso calc R 1 . .
H H14C 0.2032 -0.0719 0.7906 0.040 Uiso calc R 1 . .
C C142 0.1109(3) -0.1293(3) 0.82486(18) 0.0354(12) Uani d . 1 . .
C C143 0.0414(3) -0.1924(3) 0.82053(19) 0.0369(12) Uani d . 1 . .
H H14D 0.0236 -0.2328 0.7890 0.044 Uiso calc R 1 . .
C C144 -0.0024(4) -0.1973(4) 0.8615(2) 0.0524(15) Uani d . 1 . .
H H14E -0.0504 -0.2405 0.8580 0.063 Uiso calc R 1 . .
C C145 0.0245(5) -0.1387(5) 0.9076(3) 0.078(2) Uani d . 1 . .
H H14F -0.0055 -0.1417 0.9359 0.094 Uiso calc R 1 . .
C C146 0.0942(5) -0.0763(5) 0.9129(3) 0.080(2) Uani d . 1 . .
H H14G 0.1129 -0.0369 0.9449 0.096 Uiso calc R 1 . .
C C147 0.1369(4) -0.0711(4) 0.8715(2) 0.0581(17) Uani d . 1 . .
H H14H 0.1843 -0.0274 0.8749 0.070 Uiso calc R 1 . .
C C148 0.2647(2) -0.1753(3) 0.78910(18) 0.0339(11) Uani d . 1 . .
H H14I 0.2850 -0.2096 0.7651 0.041 Uiso calc R 1 . .
C C149 0.2533(3) -0.2025(3) 0.8380(2) 0.0497(15) Uani d . 1 . .
H H14J 0.2118 -0.2539 0.8285 0.075 Uiso calc R 1 . .
H H14K 0.2356 -0.1688 0.8632 0.075 Uiso calc R 1 . .
H H14L 0.3050 -0.2026 0.8545 0.075 Uiso calc R 1 . .
C C150 0.3289(3) -0.0959(3) 0.8017(2) 0.0529(16) Uani d . 1 . .
H H15B 0.3347 -0.0798 0.7689 0.079 Uiso calc R 1 . .
H H15C 0.3811 -0.0955 0.8176 0.079 Uiso calc R 1 . .
H H15D 0.3122 -0.0612 0.8267 0.079 Uiso calc R 1 . .

loop_
_atom_site_aniso_label
_atom_site_aniso_U_11
_atom_site_aniso_U_22
_atom_site_aniso_U_33
_atom_site_aniso_U_12
_atom_site_aniso_U_13
_atom_site_aniso_U_23
Sn1 0.01788(14) 0.02831(18) 0.01970(14) 0.00772(13) 0.00069(11) -0.00138(12)
Sn2 0.01833(15) 0.02719(19) 0.02695(16) 0.00804(14) -0.00101(11) -0.00219(13)
Sn3 0.01755(14) 0.02649(18) 0.02081(15) 0.00283(13) 0.00295(11) 0.00190(12)
Sn4 0.01812(15) 0.02110(18) 0.03409(18) 0.00446(13) 0.00249(12) 0.00342(13)
Sn5 0.01811(14) 0.02417(18) 0.02256(15) 0.00477(13) 0.00327(11) 0.00617(12)
S1 0.0250(5) 0.0235(6) 0.0240(5) 0.0097(5) -0.0020(4) -0.0021(4)
S2 0.0230(5) 0.0286(7) 0.0257(6) 0.0127(5) -0.0062(4) -0.0039(5)
S3 0.0202(5) 0.0249(6) 0.0193(5) 0.0076(5) -0.0023(4) 0.0002(4)
S4 0.0212(5) 0.0254(6) 0.0275(6) 0.0095(5) -0.0002(4) 0.0011(5)
S5 0.0275(6) 0.0233(6) 0.0290(6) 0.0119(5) -0.0027(4) -0.0033(5)
S6 0.0206(5) 0.0294(7) 0.0259(6) 0.0140(5) -0.0043(4) -0.0035(5)
S7 0.0251(5) 0.0255(6) 0.0228(5) 0.0085(5) -0.0039(4) 0.0005(4)
S8 0.0233(5) 0.0273(7) 0.0356(6) 0.0097(5) -0.0034(5) -0.0008(5)
S9 0.0309(6) 0.0245(6) 0.0254(6) 0.0086(5) -0.0011(4) 0.0033(5)
S10 0.0216(5) 0.0285(7) 0.0238(6) 0.0058(5) -0.0030(4) -0.0001(5)
S11 0.0262(6) 0.0259(7) 0.0217(5) 0.0058(5) -0.0041(4) 0.0007(4)
S12 0.0230(6) 0.0327(7) 0.0352(6) 0.0102(5) -0.0018(5) -0.0030(5)
S13 0.0259(5) 0.0195(6) 0.0229(5) 0.0082(5) 0.0000(4) -0.0005(4)
S14 0.0276(6) 0.0213(6) 0.0281(6) 0.0107(5) -0.0004(4) 0.0021(4)
S15 0.0311(6) 0.0259(7) 0.0291(6) 0.0119(5) -0.0080(5) -0.0020(5)
S16 0.0197(6) 0.0284(8) 0.0865(11) 0.0064(6) -0.0082(6) 0.0078(7)
S17 0.0233(5) 0.0214(6) 0.0230(5) 0.0090(5) -0.0005(4) 0.0022(4)
S18 0.0221(5) 0.0235(6) 0.0226(5) 0.0091(5) 0.0015(4) 0.0036(4)
S19 0.0322(6) 0.0286(7) 0.0225(6) 0.0122(5) -0.0070(4) 0.0012(5)
S20 0.0213(5) 0.0288(7) 0.0306(6) 0.0076(5) 0.0000(4) 0.0075(5)
N1 0.0209(18) 0.022(2) 0.0219(18) 0.0077(16) -0.0023(14) 0.0068(15)
N2 0.0160(16) 0.025(2) 0.0199(18) 0.0057(16) 0.0024(13) -0.0004(14)
N3 0.0165(16) 0.020(2) 0.0255(19) 0.0074(15) -0.0002(14) 0.0057(15)
N4 0.0151(16) 0.022(2) 0.0222(18) -0.0011(15) 0.0003(13) -0.0033(15)
N5 0.0228(18) 0.026(2) 0.029(2) 0.0025(17) -0.0024(15) 0.0083(16)
N6 0.0178(17) 0.029(2) 0.0208(18) 0.0013(17) 0.0014(14) -0.0027(15)
N7 0.0280(19) 0.015(2) 0.028(2) 0.0054(16) -0.0032(15) 0.0057(15)
N8 0.026(2) 0.028(2) 0.025(2) -0.0029(18) -0.0026(15) 0.0091(16)
N9 0.0182(17) 0.024(2) 0.0233(18) 0.0060(16) 0.0009(14) 0.0099(15)
N10 0.0223(18) 0.029(2) 0.0223(19) 0.0029(17) -0.0008(15) 0.0051(16)
C1 0.027(2) 0.024(3) 0.053(3) 0.000(2) -0.010(2) 0.012(2)
C2 0.026(3) 0.029(3) 0.020(3) 0.003(2) 0.002(3) 0.014(3)
C3 0.037(3) 0.032(3) 0.034(3) 0.012(3) 0.009(3) 0.007(3)
C4 0.038(3) 0.039(3) 0.038(5) 0.013(3) 0.004(4) 0.006(3)
C2' 0.026(3) 0.029(3) 0.020(3) 0.003(2) 0.002(3) 0.014(3)
C3' 0.037(3) 0.032(3) 0.034(3) 0.012(3) 0.009(3) 0.007(3)
C4' 0.038(3) 0.039(3) 0.038(5) 0.013(3) 0.004(4) 0.006(3)
C5 0.022(2) 0.039(3) 0.025(2) 0.011(2) 0.0024(18) -0.003(2)
C6 0.034(3) 0.077(4) 0.039(3) 0.031(3) 0.010(2) 0.023(3)
C7 0.033(3) 0.046(3) 0.042(3) 0.014(3) 0.014(2) 0.006(2)
C8 0.064(4) 0.185(9) 0.067(5) 0.086(5) 0.040(4) 0.069(5)
C9 0.022(2) 0.013(2) 0.0151(19) 0.0038(17) 0.0020(15) 0.0041(15)
C10 0.022(2) 0.034(3) 0.033(2) 0.013(2) 0.0012(18) 0.012(2)
C11 0.027(2) 0.021(3) 0.024(2) 0.004(2) -0.0069(18) -0.0006(18)
C12 0.034(3) 0.026(3) 0.052(3) 0.010(2) -0.014(2) 0.001(2)
C13 0.050(3) 0.028(3) 0.064(4) 0.010(3) -0.014(3) 0.014(3)
C14 0.064(4) 0.028(3) 0.040(3) 0.001(3) -0.017(3) 0.012(2)
C15 0.052(3) 0.034(3) 0.031(3) 0.004(3) 0.008(2) 0.009(2)
C16 0.033(3) 0.031(3) 0.032(3) 0.012(2) 0.004(2) 0.009(2)
C17 0.024(2) 0.029(3) 0.026(2) 0.005(2) -0.0072(18) 0.0019(19)
C18 0.027(2) 0.043(3) 0.039(3) 0.005(2) -0.006(2) 0.007(2)
C19 0.040(3) 0.046(3) 0.027(3) 0.008(3) 0.007(2) -0.003(2)
C20 0.0115(18) 0.025(2) 0.019(2) 0.0062(18) 0.0069(15) 0.0081(17)
C21 0.021(2) 0.019(2) 0.022(2) 0.0034(19) 0.0015(16) 0.0021(17)
C22 0.023(2) 0.020(2) 0.021(2) 0.0091(19) 0.0050(16) 0.0077(17)
C23 0.020(2) 0.024(3) 0.023(2) 0.0070(19) 0.0032(16) 0.0057(17)
C24 0.030(2) 0.029(3) 0.033(3) 0.012(2) 0.0137(19) 0.016(2)
C25 0.047(3) 0.038(3) 0.036(3) 0.023(3) 0.024(2) 0.016(2)
C26 0.058(3) 0.027(3) 0.032(3) 0.018(3) 0.019(2) 0.003(2)
C27 0.035(3) 0.019(3) 0.030(2) 0.009(2) 0.0084(19) 0.0035(19)
C28 0.019(2) 0.035(3) 0.023(2) 0.010(2) -0.0044(17) 0.0003(19)
C29 0.059(4) 0.109(6) 0.025(3) 0.056(4) 0.000(2) 0.020(3)
C30 0.021(3) 0.090(5) 0.063(4) 0.008(3) 0.002(2) 0.033(4)
C31 0.024(2) 0.036(3) 0.033(3) 0.009(2) 0.0028(19) -0.003(2)
C32 0.026(2) 0.050(3) 0.029(3) 0.014(2) 0.0018(19) -0.005(2)
C33 0.041(3) 0.049(4) 0.048(3) 0.017(3) 0.019(2) 0.003(3)
C34 0.039(3) 0.092(5) 0.043(3) 0.024(3) 0.014(3) 0.013(3)
C35 0.026(2) 0.028(3) 0.047(3) 0.005(2) -0.008(2) 0.004(2)
C36 0.033(3) 0.051(4) 0.074(4) 0.014(3) 0.000(3) 0.022(3)
C37 0.065(4) 0.084(6) 0.080(5) 0.024(4) 0.024(4) 0.033(4)
C38 0.056(4) 0.035(4) 0.094(5) 0.022(3) 0.022(3) 0.014(3)
C39 0.0139(18) 0.020(2) 0.019(2) 0.0056(17) 0.0037(15) 0.0093(16)
C40 0.020(2) 0.032(3) 0.035(3) 0.015(2) 0.0032(18) 0.008(2)
C41 0.023(2) 0.024(3) 0.023(2) 0.009(2) -0.0032(17) 0.0023(18)
C42 0.037(3) 0.038(3) 0.036(3) 0.020(2) 0.003(2) 0.009(2)
C43 0.060(4) 0.045(4) 0.053(4) 0.032(3) 0.006(3) 0.018(3)
C44 0.060(4) 0.038(3) 0.042(3) 0.017(3) -0.002(3) 0.019(2)
C45 0.042(3) 0.044(4) 0.042(3) 0.010(3) 0.009(2) 0.020(3)
C46 0.033(3) 0.035(3) 0.039(3) 0.015(2) 0.008(2) 0.014(2)
C47 0.024(2) 0.026(3) 0.022(2) 0.009(2) -0.0016(17) 0.0012(18)
C48 0.039(3) 0.044(3) 0.029(3) 0.010(3) 0.009(2) 0.004(2)
C49 0.020(2) 0.036(3) 0.034(3) 0.000(2) -0.0007(18) 0.012(2)
C50 0.0155(19) 0.023(2) 0.024(2) 0.0050(18) 0.0071(16) 0.0115(17)
C51 0.024(2) 0.020(2) 0.022(2) 0.0004(19) 0.0032(17) 0.0061(17)
C52 0.027(2) 0.024(3) 0.021(2) 0.012(2) 0.0029(17) 0.0064(17)
C53 0.027(2) 0.030(3) 0.028(2) 0.006(2) 0.0024(18) 0.005(2)
C54 0.030(2) 0.038(3) 0.037(3) 0.009(2) 0.009(2) 0.018(2)
C55 0.052(3) 0.051(4) 0.036(3) 0.027(3) 0.026(2) 0.020(2)
C56 0.057(3) 0.036(3) 0.036(3) 0.011(3) 0.020(3) 0.000(2)
C57 0.036(3) 0.031(3) 0.032(3) 0.003(2) 0.009(2) 0.003(2)
C58 0.019(2) 0.048(3) 0.028(2) 0.009(2) -0.0017(18) 0.001(2)
C59 0.041(3) 0.057(4) 0.045(3) 0.016(3) -0.004(2) 0.026(3)
C60 0.023(3) 0.083(5) 0.038(3) -0.009(3) -0.004(2) 0.018(3)
C61 0.020(2) 0.034(3) 0.026(2) 0.008(2) 0.0035(17) 0.0063(19)
C62 0.024(2) 0.032(3) 0.029(2) 0.007(2) 0.0051(18) 0.003(2)
C63 0.046(3) 0.047(4) 0.044(3) 0.017(3) 0.016(2) 0.017(3)
C64 0.053(3) 0.034(3) 0.065(4) 0.018(3) 0.021(3) 0.017(3)
C65 0.029(2) 0.041(3) 0.031(3) 0.004(2) 0.005(2) 0.002(2)
C66 0.048(3) 0.058(4) 0.052(3) 0.030(3) 0.020(3) 0.025(3)
C67 0.047(3) 0.056(4) 0.054(4) 0.014(3) 0.029(3) 0.013(3)
C68 0.071(4) 0.154(8) 0.071(5) 0.076(5) 0.043(4) 0.054(5)
C69 0.025(2) 0.021(2) 0.017(2) 0.0063(19) 0.0052(16) 0.0118(17)
C70 0.027(2) 0.039(3) 0.038(3) 0.009(2) 0.001(2) 0.016(2)
C71 0.027(2) 0.029(3) 0.028(2) 0.004(2) -0.0077(19) 0.005(2)
C72 0.033(3) 0.037(3) 0.046(3) 0.008(2) -0.011(2) 0.006(2)
C73 0.045(3) 0.038(4) 0.063(4) 0.007(3) -0.021(3) 0.016(3)
C74 0.064(4) 0.034(4) 0.053(4) 0.004(3) -0.020(3) 0.018(3)
C75 0.049(3) 0.040(4) 0.040(3) 0.001(3) 0.002(2) 0.013(3)
C76 0.038(3) 0.032(3) 0.037(3) 0.009(2) -0.002(2) 0.012(2)
C77 0.026(2) 0.026(3) 0.032(3) -0.001(2) -0.0068(19) 0.005(2)
C78 0.058(3) 0.042(4) 0.030(3) 0.006(3) -0.003(2) 0.009(2)
C79 0.046(3) 0.039(3) 0.038(3) 0.002(3) 0.002(2) 0.008(2)
C80 0.0060(17) 0.027(3) 0.022(2) -0.0017(17) 0.0023(15) 0.0072(17)
C81 0.023(2) 0.023(3) 0.020(2) -0.001(2) 0.0032(17) 0.0041(18)
C82 0.021(2) 0.026(3) 0.024(2) 0.009(2) 0.0036(17) 0.0086(18)
C83 0.034(3) 0.033(3) 0.041(3) 0.010(2) 0.014(2) 0.005(2)
C84 0.052(3) 0.032(3) 0.047(3) 0.013(3) 0.023(3) 0.001(2)
C85 0.050(3) 0.046(4) 0.053(3) 0.024(3) 0.032(3) 0.015(3)
C86 0.027(2) 0.031(3) 0.049(3) 0.010(2) 0.013(2) 0.015(2)
C87 0.023(2) 0.024(3) 0.033(2) 0.010(2) 0.0062(18) 0.0089(19)
C88 0.023(2) 0.039(3) 0.029(2) 0.009(2) -0.0047(19) -0.004(2)
C89 0.024(3) 0.106(6) 0.058(4) 0.010(3) 0.004(3) 0.035(4)
C90 0.055(4) 0.139(7) 0.031(3) 0.059(4) 0.004(3) 0.030(4)
C91 0.016(2) 0.033(3) 0.025(2) 0.004(2) 0.0045(17) 0.0041(19)
C92 0.024(2) 0.024(3) 0.024(2) 0.001(2) 0.0027(17) 0.0066(18)
C93 0.040(3) 0.031(3) 0.036(3) 0.005(2) 0.011(2) 0.016(2)
C94 0.059(4) 0.040(4) 0.056(4) 0.014(3) 0.014(3) 0.025(3)
C95 0.027(3) 0.055(4) 0.065(4) -0.011(3) 0.019(3) -0.026(3)
C96 0.079(5) 0.051(5) 0.078(4) 0.003(4) 0.061(4) 0.022(3)
C97 0.033(3) 0.055(4) 0.048(4) 0.018(3) 0.012(3) 0.010(3)
C98 0.066(4) 0.074(5) 0.073(4) 0.032(4) 0.024(3) 0.021(4)
C96' 0.079(5) 0.051(5) 0.078(4) 0.003(4) 0.061(4) 0.022(3)
C97' 0.033(3) 0.055(4) 0.048(4) 0.018(3) 0.012(3) 0.010(3)
C98' 0.066(4) 0.074(5) 0.073(4) 0.032(4) 0.024(3) 0.021(4)
C99 0.030(2) 0.009(2) 0.021(2) 0.0050(18) -0.0039(17) 0.0041(16)
C100 0.023(2) 0.027(3) 0.032(2) 0.012(2) 0.0012(18) 0.0086(19)
C101 0.025(2) 0.023(2) 0.022(2) 0.010(2) -0.0039(17) 0.0034(17)
C102 0.039(3) 0.037(3) 0.031(3) 0.022(2) 0.002(2) 0.006(2)
C103 0.061(3) 0.035(3) 0.041(3) 0.029(3) 0.002(3) 0.012(2)
C104 0.059(3) 0.032(3) 0.038(3) 0.017(3) -0.001(3) 0.017(2)
C105 0.041(3) 0.042(3) 0.039(3) 0.015(3) 0.010(2) 0.020(2)
C106 0.037(3) 0.036(3) 0.034(3) 0.019(2) 0.011(2) 0.015(2)
C107 0.039(3) 0.029(3) 0.032(3) 0.015(2) -0.014(2) -0.004(2)
C108 0.067(4) 0.056(4) 0.039(3) -0.006(3) 0.021(3) -0.014(3)
C109 0.061(4) 0.054(4) 0.041(3) -0.014(3) 0.012(3) 0.005(3)
C110 0.025(2) 0.019(3) 0.043(3) 0.001(2) 0.011(2) 0.012(2)
C111 0.043(3) 0.025(3) 0.025(2) 0.002(2) -0.007(2) 0.004(2)
C112 0.046(3) 0.036(3) 0.030(3) 0.014(3) -0.007(2) 0.003(2)
C113 0.067(4) 0.044(4) 0.034(3) 0.013(3) -0.002(3) 0.000(3)
C114 0.081(5) 0.058(4) 0.036(3) 0.023(4) 0.004(3) -0.003(3)
C115 0.069(4) 0.076(5) 0.043(3) 0.045(4) 0.017(3) 0.017(3)
C116 0.039(3) 0.060(4) 0.048(3) 0.029(3) 0.004(2) 0.019(3)
C117 0.038(3) 0.045(3) 0.034(3) 0.020(3) -0.005(2) 0.006(2)
C118 0.022(2) 0.064(4) 0.034(3) 0.004(3) 0.000(2) 0.023(3)
C119 0.049(3) 0.133(7) 0.070(4) 0.048(4) 0.025(3) 0.075(5)
C120 0.029(3) 0.082(5) 0.046(3) -0.004(3) -0.005(2) -0.004(3)
C121 0.024(2) 0.056(4) 0.027(3) 0.000(2) 0.0026(19) 0.008(2)
C122 0.029(2) 0.038(3) 0.034(3) 0.012(2) 0.012(2) 0.011(2)
C123 0.034(3) 0.067(4) 0.032(3) 0.007(3) 0.009(2) 0.014(3)
C124 0.042(3) 0.099(6) 0.038(3) 0.023(4) 0.017(3) 0.018(3)
C125 0.019(2) 0.028(3) 0.020(2) 0.0017(19) 0.0040(16) 0.0096(18)
C126 0.025(2) 0.023(3) 0.021(2) 0.003(2) 0.0063(17) 0.0042(17)
C127 0.038(3) 0.034(3) 0.032(3) 0.012(2) 0.010(2) 0.013(2)
C128 0.047(3) 0.037(3) 0.057(4) 0.016(3) 0.014(3) 0.019(3)
C129 0.0139(18) 0.010(2) 0.0171(19) 0.0000(16) -0.0020(14) 0.0095(15)
C130 0.016(2) 0.029(3) 0.030(2) 0.0083(19) -0.0004(17) 0.0105(19)
C131 0.021(2) 0.026(3) 0.022(2) 0.006(2) -0.0021(17) 0.0052(18)
C132 0.027(2) 0.033(3) 0.034(3) 0.010(2) 0.0062(19) 0.012(2)
C133 0.037(3) 0.043(3) 0.042(3) 0.008(3) 0.004(2) 0.018(2)
C134 0.045(3) 0.033(3) 0.038(3) 0.009(3) -0.006(2) 0.013(2)
C135 0.044(3) 0.039(3) 0.040(3) 0.020(3) -0.006(2) 0.004(2)
C136 0.026(2) 0.039(3) 0.026(2) 0.014(2) -0.0011(18) 0.005(2)
C137 0.028(2) 0.027(3) 0.022(2) 0.002(2) -0.0033(18) 0.0062(19)
C138 0.044(3) 0.044(3) 0.027(3) 0.007(3) -0.006(2) 0.011(2)
C139 0.044(3) 0.035(3) 0.036(3) -0.008(3) 0.001(2) 0.006(2)
C140 0.020(2) 0.023(2) 0.023(2) 0.0077(19) 0.0065(16) 0.0151(17)
C141 0.038(3) 0.021(3) 0.030(3) 0.003(2) -0.010(2) 0.0036(19)
C142 0.044(3) 0.036(3) 0.029(3) 0.024(3) -0.003(2) 0.004(2)
C143 0.042(3) 0.042(3) 0.032(3) 0.024(3) 0.002(2) 0.007(2)
C144 0.056(3) 0.074(5) 0.046(3) 0.042(3) 0.019(3) 0.021(3)
C145 0.104(6) 0.121(7) 0.047(4) 0.085(6) 0.033(4) 0.018(4)
C146 0.099(6) 0.089(6) 0.047(4) 0.050(5) 0.010(4) -0.015(4)
C147 0.066(4) 0.058(4) 0.039(3) 0.030(3) -0.008(3) -0.014(3)
C148 0.017(2) 0.044(3) 0.030(3) 0.004(2) -0.0036(18) 0.005(2)
C149 0.040(3) 0.073(4) 0.042(3) 0.024(3) -0.001(2) 0.025(3)
C150 0.031(3) 0.057(4) 0.044(3) -0.006(3) -0.004(2) 0.000(3)

loop_
_atom_type_symbol
_atom_type_description
_atom_type_scat_dispersion_real
_atom_type_scat_dispersion_imag
_atom_type_scat_source
C C 0.0033 0.0016 'International Tables Vol C Tables 4.2.6.8 and 6.1.1.4'
H H 0.0000 0.0000 'International Tables Vol C Tables 4.2.6.8 and 6.1.1.4'
N N 0.0061 0.0033 'International Tables Vol C Tables 4.2.6.8 and 6.1.1.4'
S S 0.1246 0.1234 'International Tables Vol C Tables 4.2.6.8 and 6.1.1.4'
Sn Sn -0.6537 1.4246 'International Tables Vol C Tables 4.2.6.8 and 6.1.1.4'

loop_
_geom_angle_atom_site_label_1
_geom_angle_atom_site_label_2
_geom_angle_atom_site_label_3
_geom_angle_site_symmetry_1
_geom_angle_site_symmetry_3
_geom_angle
_geom_angle_publ_flag
C1 Sn1 C5 . . 129.0(2) ?
C1 Sn1 S1 . . 108.14(11) ?
C5 Sn1 S1 . . 115.24(11) ?
C1 Sn1 S3 . . 105.81(13) ?
C5 Sn1 S3 . . 106.94(13) ?
S1 Sn1 S3 . . 79.95(3) ?
C1 Sn1 S2 . . 86.46(13) ?
C5 Sn1 S2 . . 87.93(11) ?
S1 Sn1 S2 . . 65.65(3) ?
S3 Sn1 S2 . . 145.60(3) ?
C1 Sn1 S4 . . 80.36(12) ?
C5 Sn1 S4 . . 80.46(11) ?
S1 Sn1 S4 . . 143.47(3) ?
S3 Sn1 S4 . . 63.67(3) ?
S2 Sn1 S4 . . 150.70(3) ?
C31 Sn2 C35 . . 128.4(2) ?
C35 Sn2 S7 . . 106.00(12) ?
C31 Sn2 S7 . . 107.25(13) ?
C35 Sn2 S5 . . 108.31(11) ?
C31 Sn2 S5 . . 114.79(12) ?
S7 Sn2 S5 . . 81.23(3) ?
C35 Sn2 S6 . . 85.55(13) ?
C31 Sn2 S6 . . 87.23(12) ?
S7 Sn2 S6 . . 147.15(3) ?
S5 Sn2 S6 . . 65.92(3) ?
C35 Sn2 S8 . . 79.77(12) ?
C31 Sn2 S8 . . 81.11(11) ?
S7 Sn2 S8 . . 63.56(3) ?
S5 Sn2 S8 . . 144.60(3) ?
S6 Sn2 S8 . . 149.20(3) ?
C61 Sn3 C65 . . 127.1(2) ?
C61 Sn3 S11 . . 107.63(11) ?
C65 Sn3 S11 . . 106.19(14) ?
C61 Sn3 S9 . . 108.84(10) ?
C65 Sn3 S9 . . 115.46(12) ?
S11 Sn3 S9 . . 81.45(3) ?
C61 Sn3 S10 . . 84.20(12) ?
C65 Sn3 S10 . . 88.60(12) ?
S11 Sn3 S10 . . 147.29(3) ?
S9 Sn3 S10 . . 65.84(3) ?
C61 Sn3 S12 . . 80.57(11) ?
C65 Sn3 S12 . . 79.22(11) ?
S11 Sn3 S12 . . 63.97(3) ?
S9 Sn3 S12 . . 145.29(3) ?
S10 Sn3 S12 . . 148.67(3) ?
C91 Sn4 C95 . . 136.9(2) ?
C95 Sn4 S15 . . 103.13(15) ?
C91 Sn4 S15 . . 102.40(11) ?
C95 Sn4 S13 . . 110.33(16) ?
C91 Sn4 S13 . . 106.98(10) ?
S15 Sn4 S13 . . 82.49(3) ?
C95 Sn4 S14 . . 90.28(14) ?
C91 Sn4 S14 . . 85.44(11) ?
S15 Sn4 S14 . . 148.73(3) ?
S13 Sn4 S14 . . 66.32(3) ?
C95 Sn4 S16 . . 81.52(15) ?
C91 Sn4 S16 . . 79.25(11) ?
S15 Sn4 S16 . . 64.01(4) ?
S13 Sn4 S16 . . 146.39(4) ?
S14 Sn4 S16 . . 146.91(3) ?
C121 Sn5 C125 . . 135.6(2) ?
C121 Sn5 S17 . . 110.68(13) ?
C125 Sn5 S17 . . 108.94(10) ?
C121 Sn5 S19 . . 101.62(14) ?
C125 Sn5 S19 . . 102.85(11) ?
S17 Sn5 S19 . . 82.03(3) ?
C121 Sn5 S18 . . 92.04(12) ?
C125 Sn5 S18 . . 86.15(11) ?
S17 Sn5 S18 . . 66.22(3) ?
S19 Sn5 S18 . . 148.17(3) ?
C121 Sn5 S20 . . 79.36(11) ?
C125 Sn5 S20 . . 79.39(11) ?
S17 Sn5 S20 . . 145.39(3) ?
S19 Sn5 S20 . . 63.38(3) ?
S18 Sn5 S20 . . 148.23(3) ?
C9 S1 Sn1 . . 93.06(13) ?
C9 S2 Sn1 . . 82.79(13) ?
C20 S3 Sn1 . . 96.11(14) ?
C20 S4 Sn1 . . 80.66(13) ?
C39 S5 Sn2 . . 92.80(12) ?
C39 S6 Sn2 . . 82.45(13) ?
C50 S7 Sn2 . . 95.88(14) ?
C50 S8 Sn2 . . 79.96(14) ?
C69 S9 Sn3 . . 92.46(13) ?
C69 S10 Sn3 . . 82.71(14) ?
C80 S11 Sn3 . . 95.66(14) ?
C80 S12 Sn3 . . 80.91(13) ?
C99 S13 Sn4 . . 92.06(13) ?
C99 S14 Sn4 . . 83.62(13) ?
C110 S15 Sn4 . . 95.72(16) ?
C110 S16 Sn4 . . 80.73(16) ?
C129 S17 Sn5 . . 92.08(12) ?
C129 S18 Sn5 . . 83.75(13) ?
C140 S19 Sn5 . . 95.61(14) ?
C140 S20 Sn5 . . 80.31(14) ?
C9 N1 C10 . . 120.9(3) ?
C9 N1 C17 . . 119.6(3) ?
C10 N1 C17 . . 119.5(3) ?
C20 N2 C21 . . 122.0(3) ?
C20 N2 C28 . . 121.3(3) ?
C21 N2 C28 . . 116.5(3) ?
C39 N3 C40 . . 120.7(3) ?
C39 N3 C47 . . 120.4(3) ?
C40 N3 C47 . . 118.9(3) ?
C50 N4 C51 . . 121.5(3) ?
C50 N4 C58 . . 120.4(3) ?
C51 N4 C58 . . 118.1(3) ?
C69 N5 C70 . . 121.2(4) ?
C69 N5 C77 . . 120.2(4) ?
C70 N5 C77 . . 118.4(3) ?
C80 N6 C81 . . 122.8(3) ?
C80 N6 C88 . . 120.0(4) ?
C81 N6 C88 . . 117.1(3) ?
C99 N7 C100 . . 120.3(3) ?
C99 N7 C107 . . 120.8(3) ?
C100 N7 C107 . . 118.9(3) ?
C110 N8 C111 . . 120.9(4) ?
C110 N8 C118 . . 121.0(4) ?
C111 N8 C118 . . 118.1(4) ?
C129 N9 C130 . . 121.3(3) ?
C129 N9 C137 . . 120.2(3) ?
C130 N9 C137 . . 118.2(3) ?
C140 N10 C141 . . 121.4(3) ?
C140 N10 C148 . . 120.9(4) ?
C141 N10 C148 . . 117.7(4) ?
C2' C1 Sn1 . . 128.1(5) ?
C2 C1 Sn1 . . 102.3(3) ?
C2 C1 H1A . . 111.3 ?
Sn1 C1 H1A . . 111.3 ?
C2' C1 H1B . . 108.4 ?
C2 C1 H1B . . 111.3 ?
Sn1 C1 H1B . . 111.3 ?
H1A C1 H1B . . 109.2 ?
C2' C1 H1C . . 105.3 ?
C2 C1 H1C . . 133.9 ?
Sn1 C1 H1C . . 105.3 ?
C2' C1 H1D . . 105.3 ?
C2 C1 H1D . . 101.5 ?
Sn1 C1 H1D . . 105.3 ?
H1C C1 H1D . . 106.0 ?
C3 C2 C1 . . 111.9(5) ?
C3 C2 H2A . . 109.2 ?
C1 C2 H2A . . 109.2 ?
C3 C2 H2B . . 109.2 ?
C1 C2 H2B . . 109.2 ?
H2A C2 H2B . . 107.9 ?
C4 C3 C2 . . 115.8(6) ?
C4 C3 H3A . . 108.3 ?
C2 C3 H3A . . 108.3 ?
C4 C3 H3B . . 108.3 ?
C2 C3 H3B . . 108.3 ?
H3A C3 H3B . . 107.4 ?
C3 C4 H4A . . 109.5 ?
C3 C4 H4B . . 109.5 ?
H4A C4 H4B . . 109.5 ?
C3 C4 H4C . . 109.5 ?
H4A C4 H4C . . 109.5 ?
H4B C4 H4C . . 109.5 ?
C1 C2' C3' . . 109.4(5) ?
C1 C2' H2C . . 109.8 ?
C3' C2' H2C . . 109.8 ?
C1 C2' H2D . . 109.8 ?
C3' C2' H2D . . 109.8 ?
H2C C2' H2D . . 108.3 ?
C4' C3' C2' . . 114.5(6) ?
C4' C3' H3C . . 108.6 ?
C2' C3' H3C . . 108.6 ?
C4' C3' H3D . . 108.6 ?
C2' C3' H3D . . 108.6 ?
H3C C3' H3D . . 107.6 ?
C3' C4' H4D . . 109.5 ?
C3' C4' H4E . . 109.5 ?
H4D C4' H4E . . 109.5 ?
C3' C4' H4F . . 109.5 ?
H4D C4' H4F . . 109.5 ?
H4E C4' H4F . . 109.5 ?
C6 C5 Sn1 . . 119.0(3) ?
C6 C5 H5A . . 107.6 ?
Sn1 C5 H5A . . 107.6 ?
C6 C5 H5B . . 107.6 ?
Sn1 C5 H5B . . 107.6 ?
H5A C5 H5B . . 107.0 ?
C7 C6 C5 . . 112.9(3) ?
C7 C6 H6A . . 109.0 ?
C5 C6 H6A . . 109.0 ?
C7 C6 H6B . . 109.0 ?
C5 C6 H6B . . 109.0 ?
H6A C6 H6B . . 107.8 ?
C8 C7 C6 . . 117.4(4) ?
C8 C7 H7A . . 108.0 ?
C6 C7 H7A . . 108.0 ?
C8 C7 H7B . . 108.0 ?
C6 C7 H7B . . 108.0 ?
H7A C7 H7B . . 107.2 ?
C7 C8 H8A . . 109.5 ?
C7 C8 H8B . . 109.5 ?
H8A C8 H8B . . 109.5 ?
C7 C8 H8C . . 109.5 ?
H8A C8 H8C . . 109.5 ?
H8B C8 H8C . . 109.5 ?
N1 C9 S2 . . 123.9(3) ?
N1 C9 S1 . . 118.0(3) ?
S2 C9 S1 . . 118.0(2) ?
N1 C10 C11 . . 115.2(4) ?
N1 C10 H10A . . 108.5 ?
C11 C10 H10A . . 108.5 ?
N1 C10 H10B . . 108.5 ?
C11 C10 H10B . . 108.5 ?
H10A C10 H10B . . 107.5 ?
C16 C11 C12 . . 118.6(5) ?
C16 C11 C10 . . 124.1(4) ?
C12 C11 C10 . . 117.3(4) ?
C13 C12 C11 . . 120.3(5) ?
C13 C12 H12 . . 119.9 ?
C11 C12 H12 . . 119.9 ?
C14 C13 C12 . . 120.7(5) ?
C14 C13 H13 . . 119.7 ?
C12 C13 H13 . . 119.7 ?
C15 C14 C13 . . 119.9(5) ?
C15 C14 H14 . . 120.1 ?
C13 C14 H14 . . 120.1 ?
C14 C15 C16 . . 120.0(5) ?
C14 C15 H15 . . 120.0 ?
C16 C15 H15 . . 120.0 ?
C11 C16 C15 . . 120.6(4) ?
C11 C16 H16 . . 119.7 ?
C15 C16 H16 . . 119.7 ?
N1 C17 C19 . . 111.4(4) ?
N1 C17 C18 . . 112.5(4) ?
C19 C17 C18 . . 110.7(4) ?
N1 C17 H17 . . 107.3 ?
C19 C17 H17 . . 107.3 ?
C18 C17 H17 . . 107.3 ?
C17 C18 H18A . . 109.5 ?
C17 C18 H18B . . 109.5 ?
H18A C18 H18B . . 109.5 ?
C17 C18 H18C . . 109.5 ?
H18A C18 H18C . . 109.5 ?
H18B C18 H18C . . 109.5 ?
C17 C19 H19A . . 109.5 ?
C17 C19 H19B . . 109.5 ?
H19A C19 H19B . . 109.5 ?
C17 C19 H19C . . 109.5 ?
H19A C19 H19C . . 109.5 ?
H19B C19 H19C . . 109.5 ?
N2 C20 S4 . . 122.2(3) ?
N2 C20 S3 . . 118.2(3) ?
S4 C20 S3 . . 119.6(2) ?
N2 C21 C22 . . 113.8(4) ?
N2 C21 H21A . . 108.8 ?
C22 C21 H21A . . 108.8 ?
N2 C21 H21B . . 108.8 ?
C22 C21 H21B . . 108.8 ?
H21A C21 H21B . . 107.7 ?
C27 C22 C23 . . 118.9(4) ?
C27 C22 C21 . . 119.6(4) ?
C23 C22 C21 . . 121.5(4) ?
C24 C23 C22 . . 120.6(4) ?
C24 C23 H23 . . 119.7 ?
C22 C23 H23 . . 119.7 ?
C25 C24 C23 . . 119.8(4) ?
C25 C24 H24 . . 120.1 ?
C23 C24 H24 . . 120.1 ?
C24 C25 C26 . . 119.9(4) ?
C24 C25 H25 . . 120.1 ?
C26 C25 H25 . . 120.1 ?
C27 C26 C25 . . 120.3(4) ?
C27 C26 H26 . . 119.8 ?
C25 C26 H26 . . 119.8 ?
C26 C27 C22 . . 120.4(4) ?
C26 C27 H27 . . 119.8 ?
C22 C27 H27 . . 119.8 ?
N2 C28 C30 . . 110.5(4) ?
N2 C28 C29 . . 112.2(3) ?
C30 C28 C29 . . 112.9(4) ?
N2 C28 H28 . . 107.0 ?
C30 C28 H28 . . 107.0 ?
C29 C28 H28 . . 107.0 ?
C28 C29 H29A . . 109.5 ?
C28 C29 H29B . . 109.5 ?
H29A C29 H29B . . 109.5 ?
C28 C29 H29C . . 109.5 ?
H29A C29 H29C . . 109.5 ?
H29B C29 H29C . . 109.5 ?
C28 C30 H30A . . 109.5 ?
C28 C30 H30B . . 109.5 ?
H30A C30 H30B . . 109.5 ?
C28 C30 H30C . . 109.5 ?
H30A C30 H30C . . 109.5 ?
H30B C30 H30C . . 109.5 ?
C32 C31 Sn2 . . 118.2(3) ?
C32 C31 H31A . . 107.8 ?
Sn2 C31 H31A . . 107.8 ?
C32 C31 H31B . . 107.8 ?
Sn2 C31 H31B . . 107.8 ?
H31A C31 H31B . . 107.1 ?
C31 C32 C33 . . 110.7(3) ?
C31 C32 H32A . . 109.5 ?
C33 C32 H32A . . 109.5 ?
C31 C32 H32B . . 109.5 ?
C33 C32 H32B . . 109.5 ?
H32A C32 H32B . . 108.1 ?
C34 C33 C32 . . 114.7(4) ?
C34 C33 H33A . . 108.6 ?
C32 C33 H33A . . 108.6 ?
C34 C33 H33B . . 108.6 ?
C32 C33 H33B . . 108.6 ?
H33A C33 H33B . . 107.6 ?
C33 C34 H34A . . 109.5 ?
C33 C34 H34B . . 109.5 ?
H34A C34 H34B . . 109.5 ?
C33 C34 H34C . . 109.5 ?
H34A C34 H34C . . 109.5 ?
H34B C34 H34C . . 109.5 ?
C36 C35 Sn2 . . 108.8(3) ?
C36 C35 H35A . . 109.9 ?
Sn2 C35 H35A . . 109.9 ?
C36 C35 H35B . . 109.9 ?
Sn2 C35 H35B . . 109.9 ?
H35A C35 H35B . . 108.3 ?
C37 C36 C35 . . 114.7(4) ?
C37 C36 H36A . . 108.6 ?
C35 C36 H36A . . 108.6 ?
C37 C36 H36B . . 108.6 ?
C35 C36 H36B . . 108.6 ?
H36A C36 H36B . . 107.6 ?
C36 C37 C38 . . 113.2(4) ?
C36 C37 H37A . . 108.9 ?
C38 C37 H37A . . 108.9 ?
C36 C37 H37B . . 108.9 ?
C38 C37 H37B . . 108.9 ?
H37A C37 H37B . . 107.7 ?
C37 C38 H38A . . 109.5 ?
C37 C38 H38B . . 109.5 ?
H38A C38 H38B . . 109.5 ?
C37 C38 H38C . . 109.5 ?
H38A C38 H38C . . 109.5 ?
H38B C38 H38C . . 109.5 ?
N3 C39 S6 . . 122.7(3) ?
N3 C39 S5 . . 119.1(3) ?
S6 C39 S5 . . 118.2(2) ?
N3 C40 C41 . . 115.5(3) ?
N3 C40 H40A . . 108.4 ?
C41 C40 H40A . . 108.4 ?
N3 C40 H40B . . 108.4 ?
C41 C40 H40B . . 108.4 ?
H40A C40 H40B . . 107.5 ?
C46 C41 C42 . . 118.5(5) ?
C46 C41 C40 . . 124.3(4) ?
C42 C41 C40 . . 117.3(4) ?
C43 C42 C41 . . 120.2(5) ?
C43 C42 H42 . . 119.9 ?
C41 C42 H42 . . 119.9 ?
C44 C43 C42 . . 120.9(5) ?
C44 C43 H43 . . 119.5 ?
C42 C43 H43 . . 119.5 ?
C43 C44 C45 . . 119.9(5) ?
C43 C44 H44 . . 120.1 ?
C45 C44 H44 . . 120.1 ?
C44 C45 C46 . . 119.8(5) ?
C44 C45 H45 . . 120.1 ?
C46 C45 H45 . . 120.1 ?
C41 C46 C45 . . 120.7(4) ?
C41 C46 H46 . . 119.7 ?
C45 C46 H46 . . 119.7 ?
N3 C47 C48 . . 111.6(4) ?
N3 C47 C49 . . 112.5(3) ?
C48 C47 C49 . . 111.5(3) ?
N3 C47 H47 . . 107.0 ?
C48 C47 H47 . . 107.0 ?
C49 C47 H47 . . 107.0 ?
C47 C48 H48A . . 109.5 ?
C47 C48 H48B . . 109.5 ?
H48A C48 H48B . . 109.5 ?
C47 C48 H48C . . 109.5 ?
H48A C48 H48C . . 109.5 ?
H48B C48 H48C . . 109.5 ?
C47 C49 H49A . . 109.5 ?
C47 C49 H49B . . 109.5 ?
H49A C49 H49B . . 109.5 ?
C47 C49 H49C . . 109.5 ?
H49A C49 H49C . . 109.5 ?
H49B C49 H49C . . 109.5 ?
N4 C50 S8 . . 122.0(3) ?
N4 C50 S7 . . 118.0(3) ?
S8 C50 S7 . . 120.0(2) ?
N4 C51 C52 . . 113.4(4) ?
N4 C51 H51A . . 108.9 ?
C52 C51 H51A . . 108.9 ?
N4 C51 H51B . . 108.9 ?
C52 C51 H51B . . 108.9 ?
H51A C51 H51B . . 107.7 ?
C57 C52 C53 . . 119.2(4) ?
C57 C52 C51 . . 119.7(4) ?
C53 C52 C51 . . 121.1(4) ?
C54 C53 C52 . . 120.9(4) ?
C54 C53 H53 . . 119.6 ?
C52 C53 H53 . . 119.6 ?
C53 C54 C55 . . 119.8(5) ?
C53 C54 H54 . . 120.1 ?
C55 C54 H54 . . 120.1 ?
C56 C55 C54 . . 119.8(4) ?
C56 C55 H55 . . 120.1 ?
C54 C55 H55 . . 120.1 ?
C55 C56 C57 . . 120.8(5) ?
C55 C56 H56 . . 119.6 ?
C57 C56 H56 . . 119.6 ?
C56 C57 C52 . . 119.6(5) ?
C56 C57 H57 . . 120.2 ?
C52 C57 H57 . . 120.2 ?
C59 C58 N4 . . 111.4(4) ?
C59 C58 C60 . . 111.5(4) ?
N4 C58 C60 . . 112.6(4) ?
C59 C58 H58 . . 107.0 ?
N4 C58 H58 . . 107.0 ?
C60 C58 H58 . . 107.0 ?
C58 C59 H59A . . 109.5 ?
C58 C59 H59B . . 109.5 ?
H59A C59 H59B . . 109.5 ?
C58 C59 H59C . . 109.5 ?
H59A C59 H59C . . 109.5 ?
H59B C59 H59C . . 109.5 ?
C58 C60 H60A . . 109.5 ?
C58 C60 H60B . . 109.5 ?
H60A C60 H60B . . 109.5 ?
C58 C60 H60C . . 109.5 ?
H60A C60 H60C . . 109.5 ?
H60B C60 H60C . . 109.5 ?
C62 C61 Sn3 . . 110.6(3) ?
C62 C61 H61A . . 109.5 ?
Sn3 C61 H61A . . 109.5 ?
C62 C61 H61B . . 109.5 ?
Sn3 C61 H61B . . 109.5 ?
H61A C61 H61B . . 108.1 ?
C63 C62 C61 . . 113.9(3) ?
C63 C62 H62A . . 108.8 ?
C61 C62 H62A . . 108.8 ?
C63 C62 H62B . . 108.8 ?
C61 C62 H62B . . 108.8 ?
H62A C62 H62B . . 107.7 ?
C62 C63 C64 . . 113.9(4) ?
C62 C63 H63A . . 108.8 ?
C64 C63 H63A . . 108.8 ?
C62 C63 H63B . . 108.8 ?
C64 C63 H63B . . 108.8 ?
H63A C63 H63B . . 107.7 ?
C63 C64 H64A . . 109.5 ?
C63 C64 H64B . . 109.5 ?
H64A C64 H64B . . 109.5 ?
C63 C64 H64C . . 109.5 ?
H64A C64 H64C . . 109.5 ?
H64B C64 H64C . . 109.5 ?
C66 C65 Sn3 . . 119.0(3) ?
C66 C65 H65A . . 107.6 ?
Sn3 C65 H65A . . 107.6 ?
C66 C65 H65B . . 107.6 ?
Sn3 C65 H65B . . 107.6 ?
H65A C65 H65B . . 107.0 ?
C65 C66 C67 . . 112.3(4) ?
C65 C66 H66A . . 109.1 ?
C67 C66 H66A . . 109.1 ?
C65 C66 H66B . . 109.1 ?
C67 C66 H66B . . 109.1 ?
H66A C66 H66B . . 107.9 ?
C68 C67 C66 . . 114.6(4) ?
C68 C67 H67A . . 108.6 ?
C66 C67 H67A . . 108.6 ?
C68 C67 H67B . . 108.6 ?
C66 C67 H67B . . 108.6 ?
H67A C67 H67B . . 107.6 ?
C67 C68 H68A . . 109.5 ?
C67 C68 H68B . . 109.5 ?
H68A C68 H68B . . 109.5 ?
C67 C68 H68C . . 109.5 ?
H68A C68 H68C . . 109.5 ?
H68B C68 H68C . . 109.5 ?
N5 C69 S10 . . 122.2(3) ?
N5 C69 S9 . . 118.8(3) ?
S10 C69 S9 . . 119.0(2) ?
N5 C70 C71 . . 116.0(4) ?
N5 C70 H70A . . 108.3 ?
C71 C70 H70A . . 108.3 ?
N5 C70 H70B . . 108.3 ?
C71 C70 H70B . . 108.3 ?
H70A C70 H70B . . 107.4 ?
C76 C71 C72 . . 119.3(5) ?
C76 C71 C70 . . 122.9(4) ?
C72 C71 C70 . . 117.8(4) ?
C73 C72 C71 . . 119.9(5) ?
C73 C72 H72 . . 120.0 ?
C71 C72 H72 . . 120.0 ?
C74 C73 C72 . . 121.1(5) ?
C74 C73 H73 . . 119.5 ?
C72 C73 H73 . . 119.5 ?
C73 C74 C75 . . 119.7(6) ?
C73 C74 H74 . . 120.1 ?
C75 C74 H74 . . 120.1 ?
C76 C75 C74 . . 119.1(5) ?
C76 C75 H75 . . 120.4 ?
C74 C75 H75 . . 120.4 ?
C71 C76 C75 . . 120.8(5) ?
C71 C76 H76 . . 119.6 ?
C75 C76 H76 . . 119.6 ?
N5 C77 C78 . . 113.2(4) ?
N5 C77 C79 . . 109.9(4) ?
C78 C77 C79 . . 111.7(4) ?
N5 C77 H77 . . 107.2 ?
C78 C77 H77 . . 107.2 ?
C79 C77 H77 . . 107.2 ?
C77 C78 H78A . . 109.5 ?
C77 C78 H78B . . 109.5 ?
H78A C78 H78B . . 109.5 ?
C77 C78 H78C . . 109.5 ?
H78A C78 H78C . . 109.5 ?
H78B C78 H78C . . 109.5 ?
C77 C79 H79A . . 109.5 ?
C77 C79 H79B . . 109.5 ?
H79A C79 H79B . . 109.5 ?
C77 C79 H79C . . 109.5 ?
H79A C79 H79C . . 109.5 ?
H79B C79 H79C . . 109.5 ?
N6 C80 S12 . . 123.5(3) ?
N6 C80 S11 . . 117.1(3) ?
S12 C80 S11 . . 119.4(2) ?
N6 C81 C82 . . 114.1(4) ?
N6 C81 H81A . . 108.7 ?
C82 C81 H81A . . 108.7 ?
N6 C81 H81B . . 108.7 ?
C82 C81 H81B . . 108.7 ?
H81A C81 H81B . . 107.6 ?
C87 C82 C83 . . 119.0(4) ?
C87 C82 C81 . . 121.5(4) ?
C83 C82 C81 . . 119.6(4) ?
C84 C83 C82 . . 120.7(5) ?
C84 C83 H83 . . 119.7 ?
C82 C83 H83 . . 119.7 ?
C83 C84 C85 . . 120.0(5) ?
C83 C84 H84 . . 120.0 ?
C85 C84 H84 . . 120.0 ?
C84 C85 C86 . . 119.9(5) ?
C84 C85 H85 . . 120.1 ?
C86 C85 H85 . . 120.1 ?
C87 C86 C85 . . 119.5(5) ?
C87 C86 H86 . . 120.2 ?
C85 C86 H86 . . 120.2 ?
C86 C87 C82 . . 120.9(4) ?
C86 C87 H87 . . 119.5 ?
C82 C87 H87 . . 119.5 ?
C89 C88 C90 . . 112.4(5) ?
C89 C88 N6 . . 110.5(4) ?
C90 C88 N6 . . 112.8(4) ?
C89 C88 H88 . . 106.9 ?
C90 C88 H88 . . 106.9 ?
N6 C88 H88 . . 106.9 ?
C88 C89 H89A . . 109.5 ?
C88 C89 H89B . . 109.5 ?
H89A C89 H89B . . 109.5 ?
C88 C89 H89C . . 109.5 ?
H89A C89 H89C . . 109.5 ?
H89B C89 H89C . . 109.5 ?
C88 C90 H90A . . 109.5 ?
C88 C90 H90B . . 109.5 ?
H90A C90 H90B . . 109.5 ?
C88 C90 H90C . . 109.5 ?
H90A C90 H90C . . 109.5 ?
H90B C90 H90C . . 109.5 ?
C92 C91 Sn4 . . 114.7(3) ?
C92 C91 H91A . . 108.6 ?
Sn4 C91 H91A . . 108.6 ?
C92 C91 H91B . . 108.6 ?
Sn4 C91 H91B . . 108.6 ?
H91A C91 H91B . . 107.6 ?
C91 C92 C93 . . 113.3(3) ?
C91 C92 H92A . . 108.9 ?
C93 C92 H92A . . 108.9 ?
C91 C92 H92B . . 108.9 ?
C93 C92 H92B . . 108.9 ?
H92A C92 H92B . . 107.7 ?
C94 C93 C92 . . 113.8(4) ?
C94 C93 H93A . . 108.8 ?
C92 C93 H93A . . 108.8 ?
C94 C93 H93B . . 108.8 ?
C92 C93 H93B . . 108.8 ?
H93A C93 H93B . . 107.7 ?
C93 C94 H94A . . 109.5 ?
C93 C94 H94B . . 109.5 ?
H94A C94 H94B . . 109.5 ?
C93 C94 H94C . . 109.5 ?
H94A C94 H94C . . 109.5 ?
H94B C94 H94C . . 109.5 ?
C96 C95 Sn4 . . 126.3(4) ?
C96' C95 Sn4 . . 113.6(4) ?
C96 C95 H95A . . 105.7 ?
C96' C95 H95A . . 95.5 ?
Sn4 C95 H95A . . 105.7 ?
C96 C95 H95B . . 105.7 ?
Sn4 C95 H95B . . 105.7 ?
H95A C95 H95B . . 106.2 ?
C96 C95 H95C . . 114.1 ?
C96' C95 H95C . . 108.9 ?
Sn4 C95 H95C . . 108.9 ?
C96' C95 H95D . . 108.9 ?
Sn4 C95 H95D . . 108.9 ?
H95C C95 H95D . . 107.7 ?
C95 C96 C97 . . 107.2(5) ?
C95 C96 H96A . . 110.3 ?
C97 C96 H96A . . 110.3 ?
C95 C96 H96B . . 110.3 ?
C97 C96 H96B . . 110.3 ?
H96A C96 H96B . . 108.5 ?
C98 C97 C96 . . 110.9(6) ?
C98 C97 H97A . . 109.5 ?
C96 C97 H97A . . 109.5 ?
C98 C97 H97B . . 109.5 ?
C96 C97 H97B . . 109.5 ?
H97A C97 H97B . . 108.0 ?
C97 C98 H98A . . 109.5 ?
C97 C98 H98B . . 109.5 ?
H98A C98 H98B . . 109.5 ?
C97 C98 H98C . . 109.5 ?
H98A C98 H98C . . 109.5 ?
H98B C98 H98C . . 109.5 ?
C97' C96' C95 . . 120.4(7) ?
C97' C96' H96C . . 107.2 ?
C95 C96' H96C . . 107.2 ?
C97' C96' H96D . . 107.2 ?
C95 C96' H96D . . 107.2 ?
H96C C96' H96D . . 106.9 ?
C98' C97' C96' . . 118.2(10) ?
C98' C97' H97C . . 107.7 ?
C96' C97' H97C . . 107.7 ?
C98' C97' H97D . . 107.7 ?
C96' C97' H97D . . 107.7 ?
H97C C97' H97D . . 107.1 ?
C97' C98' H98D . . 109.5 ?
C97' C98' H98E . . 109.5 ?
H98D C98' H98E . . 109.5 ?
C97' C98' H98F . . 109.5 ?
H98D C98' H98F . . 109.5 ?
H98E C98' H98F . . 109.5 ?
N7 C99 S14 . . 122.8(3) ?
N7 C99 S13 . . 119.1(3) ?
S14 C99 S13 . . 117.9(2) ?
N7 C100 C101 . . 115.1(4) ?
N7 C100 H10C . . 108.5 ?
C101 C100 H10C . . 108.5 ?
N7 C100 H10D . . 108.5 ?
C101 C100 H10D . . 108.5 ?
H10C C100 H10D . . 107.5 ?
C102 C101 C106 . . 118.2(4) ?
C102 C101 C100 . . 117.1(4) ?
C106 C101 C100 . . 124.6(4) ?
C103 C102 C101 . . 120.4(5) ?
C103 C102 H10E . . 119.8 ?
C101 C102 H10E . . 119.8 ?
C102 C103 C104 . . 120.8(5) ?
C102 C103 H10F . . 119.6 ?
C104 C103 H10F . . 119.6 ?
C105 C104 C103 . . 119.1(5) ?
C105 C104 H10G . . 120.5 ?
C103 C104 H10G . . 120.5 ?
C106 C105 C104 . . 120.2(5) ?
C106 C105 H10H . . 119.9 ?
C104 C105 H10H . . 119.9 ?
C105 C106 C101 . . 121.2(4) ?
C105 C106 H10I . . 119.4 ?
C101 C106 H10I . . 119.4 ?
C108 C107 N7 . . 112.5(4) ?
C108 C107 C109 . . 109.7(4) ?
N7 C107 C109 . . 112.2(4) ?
C108 C107 H10J . . 107.4 ?
N7 C107 H10J . . 107.4 ?
C109 C107 H10J . . 107.4 ?
C107 C108 H10K . . 109.5 ?
C107 C108 H10L . . 109.5 ?
H10K C108 H10L . . 109.5 ?
C107 C108 H10M . . 109.5 ?
H10K C108 H10M . . 109.5 ?
H10L C108 H10M . . 109.5 ?
C107 C109 H10N . . 109.5 ?
C107 C109 H10O . . 109.5 ?
H10N C109 H10O . . 109.5 ?
C107 C109 H10P . . 109.5 ?
H10N C109 H10P . . 109.5 ?
H10O C109 H10P . . 109.5 ?
N8 C110 S16 . . 120.9(3) ?
N8 C110 S15 . . 119.6(3) ?
S16 C110 S15 . . 119.4(3) ?
N8 C111 C112 . . 114.5(4) ?
N8 C111 H11A . . 108.6 ?
C112 C111 H11A . . 108.6 ?
N8 C111 H11B . . 108.6 ?
C112 C111 H11B . . 108.6 ?
H11A C111 H11B . . 107.6 ?
C113 C112 C117 . . 118.6(5) ?
C113 C112 C111 . . 119.9(5) ?
C117 C112 C111 . . 121.5(4) ?
C114 C113 C112 . . 120.7(6) ?
C114 C113 H11C . . 119.7 ?
C112 C113 H11C . . 119.7 ?
C115 C114 C113 . . 120.7(5) ?
C115 C114 H11D . . 119.6 ?
C113 C114 H11D . . 119.6 ?
C114 C115 C116 . . 119.5(6) ?
C114 C115 H11E . . 120.3 ?
C116 C115 H11E . . 120.3 ?
C117 C116 C115 . . 119.8(6) ?
C117 C116 H11F . . 120.1 ?
C115 C116 H11F . . 120.1 ?
C116 C117 C112 . . 120.7(5) ?
C116 C117 H11G . . 119.7 ?
C112 C117 H11G . . 119.7 ?
N8 C118 C119 . . 110.9(4) ?
N8 C118 C120 . . 110.6(4) ?
C119 C118 C120 . . 111.5(5) ?
N8 C118 H11H . . 107.9 ?
C119 C118 H11H . . 107.9 ?
C120 C118 H11H . . 107.9 ?
C118 C119 H11I . . 109.5 ?
C118 C119 H11J . . 109.5 ?
H11I C119 H11J . . 109.5 ?
C118 C119 H11K . . 109.5 ?
H11I C119 H11K . . 109.5 ?
H11J C119 H11K . . 109.5 ?
C118 C120 H12B . . 109.5 ?
C118 C120 H12C . . 109.5 ?
H12B C120 H12C . . 109.5 ?
C118 C120 H12D . . 109.5 ?
H12B C120 H12D . . 109.5 ?
H12C C120 H12D . . 109.5 ?
C122 C121 Sn5 . . 122.5(3) ?
C122 C121 H12E . . 106.7 ?
Sn5 C121 H12E . . 106.7 ?
C122 C121 H12V . . 106.7 ?
Sn5 C121 H12V . . 106.7 ?
H12E C121 H12V . . 106.6 ?
C123 C122 C121 . . 112.3(3) ?
C123 C122 H12F . . 109.1 ?
C121 C122 H12F . . 109.1 ?
C123 C122 H12G . . 109.1 ?
C121 C122 H12G . . 109.1 ?
H12F C122 H12G . . 107.9 ?
C124 C123 C122 . . 116.5(4) ?
C124 C123 H12H . . 108.2 ?
C122 C123 H12H . . 108.2 ?
C124 C123 H12I . . 108.2 ?
C122 C123 H12I . . 108.2 ?
H12H C123 H12I . . 107.3 ?
C123 C124 H12J . . 109.5 ?
C123 C124 H12K . . 109.5 ?
H12J C124 H12K . . 109.5 ?
C123 C124 H12L . . 109.5 ?
H12J C124 H12L . . 109.5 ?
H12K C124 H12L . . 109.5 ?
C126 C125 Sn5 . . 114.0(3) ?
C126 C125 H12M . . 108.7 ?
Sn5 C125 H12M . . 108.7 ?
C126 C125 H12N . . 108.7 ?
Sn5 C125 H12N . . 108.7 ?
H12M C125 H12N . . 107.6 ?
C125 C126 C127 . . 113.4(3) ?
C125 C126 H12O . . 108.9 ?
C127 C126 H12O . . 108.9 ?
C125 C126 H12P . . 108.9 ?
C127 C126 H12P . . 108.9 ?
H12O C126 H12P . . 107.7 ?
C128 C127 C126 . . 113.5(3) ?
C128 C127 H12Q . . 108.9 ?
C126 C127 H12Q . . 108.9 ?
C128 C127 H12R . . 108.9 ?
C126 C127 H12R . . 108.9 ?
H12Q C127 H12R . . 107.7 ?
C127 C128 H12S . . 109.5 ?
C127 C128 H12T . . 109.5 ?
H12S C128 H12T . . 109.5 ?
C127 C128 H12U . . 109.5 ?
H12S C128 H12U . . 109.5 ?
H12T C128 H12U . . 109.5 ?
N9 C129 S18 . . 122.8(3) ?
N9 C129 S17 . . 119.2(3) ?
S18 C129 S17 . . 117.95(19) ?
N9 C130 C131 . . 115.2(3) ?
N9 C130 H13B . . 108.5 ?
C131 C130 H13B . . 108.5 ?
N9 C130 H13C . . 108.5 ?
C131 C130 H13C . . 108.5 ?
H13B C130 H13C . . 107.5 ?
C132 C131 C136 . . 118.5(4) ?
C132 C131 C130 . . 123.8(4) ?
C136 C131 C130 . . 117.7(4) ?
C133 C132 C131 . . 121.2(4) ?
C133 C132 H13D . . 119.4 ?
C131 C132 H13D . . 119.4 ?
C132 C133 C134 . . 119.3(5) ?
C132 C133 H13E . . 120.3 ?
C134 C133 H13E . . 120.3 ?
C135 C134 C133 . . 120.3(5) ?
C135 C134 H13F . . 119.9 ?
C133 C134 H13F . . 119.9 ?
C134 C135 C136 . . 119.8(5) ?
C134 C135 H13G . . 120.1 ?
C136 C135 H13G . . 120.1 ?
C135 C136 C131 . . 120.8(4) ?
C135 C136 H13H . . 119.6 ?
C131 C136 H13H . . 119.6 ?
N9 C137 C139 . . 110.3(4) ?
N9 C137 C138 . . 112.8(4) ?
C139 C137 C138 . . 111.9(4) ?
N9 C137 H13I . . 107.2 ?
C139 C137 H13I . . 107.2 ?
C138 C137 H13I . . 107.2 ?
C137 C138 H13J . . 109.5 ?
C137 C138 H13K . . 109.5 ?
H13J C138 H13K . . 109.5 ?
C137 C138 H13L . . 109.5 ?
H13J C138 H13L . . 109.5 ?
H13K C138 H13L . . 109.5 ?
C137 C139 H13M . . 109.5 ?
C137 C139 H13N . . 109.5 ?
H13M C139 H13N . . 109.5 ?
C137 C139 H13O . . 109.5 ?
H13M C139 H13O . . 109.5 ?
H13N C139 H13O . . 109.5 ?
N10 C140 S20 . . 121.6(3) ?
N10 C140 S19 . . 118.4(3) ?
S20 C140 S19 . . 120.0(2) ?
N10 C141 C142 . . 115.0(4) ?
N10 C141 H14B . . 108.5 ?
C142 C141 H14B . . 108.5 ?
N10 C141 H14C . . 108.5 ?
C142 C141 H14C . . 108.5 ?
H14B C141 H14C . . 107.5 ?
C143 C142 C147 . . 119.0(5) ?
C143 C142 C141 . . 121.5(4) ?
C147 C142 C141 . . 119.5(5) ?
C144 C143 C142 . . 120.8(5) ?
C144 C143 H14D . . 119.6 ?
C142 C143 H14D . . 119.6 ?
C143 C144 C145 . . 119.4(6) ?
C143 C144 H14E . . 120.3 ?
C145 C144 H14E . . 120.3 ?
C146 C145 C144 . . 120.5(6) ?
C146 C145 H14F . . 119.7 ?
C144 C145 H14F . . 119.7 ?
C145 C146 C147 . . 119.9(6) ?
C145 C146 H14G . . 120.0 ?
C147 C146 H14G . . 120.0 ?
C146 C147 C142 . . 120.4(6) ?
C146 C147 H14H . . 119.8 ?
C142 C147 H14H . . 119.8 ?
N10 C148 C149 . . 111.1(4) ?
N10 C148 C150 . . 112.0(4) ?
C149 C148 C150 . . 111.5(4) ?
N10 C148 H14I . . 107.3 ?
C149 C148 H14I . . 107.3 ?
C150 C148 H14I . . 107.3 ?
C148 C149 H14J . . 109.5 ?
C148 C149 H14K . . 109.5 ?
H14J C149 H14K . . 109.5 ?
C148 C149 H14L . . 109.5 ?
H14J C149 H14L . . 109.5 ?
H14K C149 H14L . . 109.5 ?
C148 C150 H15B . . 109.5 ?
C148 C150 H15C . . 109.5 ?
H15B C150 H15C . . 109.5 ?
C148 C150 H15D . . 109.5 ?
H15B C150 H15D . . 109.5 ?
H15C C150 H15D . . 109.5 ?

loop_
_geom_bond_atom_site_label_1
_geom_bond_atom_site_label_2
_geom_bond_site_symmetry_2
_geom_bond_distance
_geom_bond_publ_flag
Sn1 C1 . 2.141(5) ?
Sn1 C5 . 2.146(4) ?
Sn1 S1 . 2.5290(10) ?
Sn1 S2 . 2.8870(10) ?
Sn1 S3 . 2.5360(10) ?
Sn1 S4 . 3.0310(10) ?
Sn2 C35 . 2.126(5) ?
Sn2 C31 . 2.141(4) ?
Sn2 S5 . 2.5310(10) ?
Sn2 S6 . 2.8770(10) ?
Sn2 S7 . 2.5300(10) ?
Sn2 S8 . 3.0420(10) ?
Sn3 C61 . 2.141(4) ?
Sn3 C65 . 2.156(4) ?
Sn3 S9 . 2.5350(10) ?
Sn3 S10 . 2.8690(10) ?
Sn3 S11 . 2.5290(10) ?
Sn3 S12 . 3.0250(10) ?
Sn4 C95 . 2.134(4) ?
Sn4 C91 . 2.140(4) ?
Sn4 S13 . 2.5440(10) ?
Sn4 S14 . 2.8310(10) ?
Sn4 S15 . 2.5380(10) ?
Sn4 S16 . 3.0090(10) ?
Sn5 C121 . 2.136(4) ?
Sn5 C125 . 2.141(4) ?
Sn5 S17 . 2.5460(10) ?
Sn5 S18 . 2.8370(10) ?
Sn5 S19 . 2.5490(10) ?
Sn5 S20 . 3.0360(10) ?
S1 C9 . 1.757(4) ?
S2 C9 . 1.686(4) ?
S3 C20 . 1.738(4) ?
S4 C20 . 1.695(4) ?
S5 C39 . 1.745(4) ?
S6 C39 . 1.701(4) ?
S7 C50 . 1.736(4) ?
S8 C50 . 1.688(4) ?
S9 C69 . 1.742(4) ?
S10 C69 . 1.683(4) ?
S11 C80 . 1.760(4) ?
S12 C80 . 1.682(4) ?
S13 C99 . 1.744(4) ?
S14 C99 . 1.699(4) ?
S15 C110 . 1.731(5) ?
S16 C110 . 1.706(5) ?
S17 C129 . 1.750(4) ?
S18 C129 . 1.693(4) ?
S19 C140 . 1.730(4) ?
S20 C140 . 1.692(4) ?
N1 C9 . 1.342(5) ?
N1 C10 . 1.469(5) ?
N1 C17 . 1.491(5) ?
N2 C20 . 1.351(5) ?
N2 C21 . 1.469(5) ?
N2 C28 . 1.488(5) ?
N3 C39 . 1.339(4) ?
N3 C40 . 1.475(5) ?
N3 C47 . 1.489(5) ?
N4 C50 . 1.356(5) ?
N4 C51 . 1.469(5) ?
N4 C58 . 1.488(5) ?
N5 C69 . 1.353(5) ?
N5 C70 . 1.474(5) ?
N5 C77 . 1.493(5) ?
N6 C80 . 1.343(5) ?
N6 C81 . 1.459(5) ?
N6 C88 . 1.496(5) ?
N7 C99 . 1.345(5) ?
N7 C100 . 1.474(5) ?
N7 C107 . 1.483(5) ?
N8 C110 . 1.347(5) ?
N8 C111 . 1.465(6) ?
N8 C118 . 1.492(5) ?
N9 C129 . 1.337(4) ?
N9 C130 . 1.471(5) ?
N9 C137 . 1.496(5) ?
N10 C140 . 1.360(5) ?
N10 C141 . 1.466(5) ?
N10 C148 . 1.487(5) ?
C1 C2' . 1.495(4) ?
C1 C2 . 1.539(4) ?
C1 H1A . 0.9900 ?
C1 H1B . 0.9900 ?
C1 H1C . 0.9900 ?
C1 H1D . 0.9900 ?
C2 C3 . 1.505(5) ?
C2 H2A . 0.9900 ?
C2 H2B . 0.9900 ?
C3 C4 . 1.497(5) ?
C3 H3A . 0.9900 ?
C3 H3B . 0.9900 ?
C4 H4A . 0.9800 ?
C4 H4B . 0.9800 ?
C4 H4C . 0.9800 ?
C2' C3' . 1.505(5) ?
C2' H2C . 0.9900 ?
C2' H2D . 0.9900 ?
C3' C4' . 1.499(5) ?
C3' H3C . 0.9900 ?
C3' H3D . 0.9900 ?
C4' H4D . 0.9800 ?
C4' H4E . 0.9800 ?
C4' H4F . 0.9800 ?
C5 C6 . 1.501(4) ?
C5 H5A . 0.9900 ?
C5 H5B . 0.9900 ?
C6 C7 . 1.500(4) ?
C6 H6A . 0.9900 ?
C6 H6B . 0.9900 ?
C7 C8 . 1.494(4) ?
C7 H7A . 0.9900 ?
C7 H7B . 0.9900 ?
C8 H8A . 0.9800 ?
C8 H8B . 0.9800 ?
C8 H8C . 0.9800 ?
C10 C11 . 1.516(6) ?
C10 H10A . 0.9900 ?
C10 H10B . 0.9900 ?
C11 C16 . 1.385(6) ?
C11 C12 . 1.399(6) ?
C12 C13 . 1.379(7) ?
C12 H12 . 0.9500 ?
C13 C14 . 1.378(8) ?
C13 H13 . 0.9500 ?
C14 C15 . 1.374(7) ?
C14 H14 . 0.9500 ?
C15 C16 . 1.395(7) ?
C15 H15 . 0.9500 ?
C16 H16 . 0.9500 ?
C17 C19 . 1.507(6) ?
C17 C18 . 1.531(6) ?
C17 H17 . 1.0000 ?
C18 H18A . 0.9800 ?
C18 H18B . 0.9800 ?
C18 H18C . 0.9800 ?
C19 H19A . 0.9800 ?
C19 H19B . 0.9800 ?
C19 H19C . 0.9800 ?
C21 C22 . 1.522(5) ?
C21 H21A . 0.9900 ?
C21 H21B . 0.9900 ?
C22 C27 . 1.387(5) ?
C22 C23 . 1.387(6) ?
C23 C24 . 1.386(6) ?
C23 H23 . 0.9500 ?
C24 C25 . 1.378(6) ?
C24 H24 . 0.9500 ?
C25 C26 . 1.381(7) ?
C25 H25 . 0.9500 ?
C26 C27 . 1.378(6) ?
C26 H26 . 0.9500 ?
C27 H27 . 0.9500 ?
C28 C30 . 1.494(7) ?
C28 C29 . 1.499(6) ?
C28 H28 . 1.0000 ?
C29 H29A . 0.9800 ?
C29 H29B . 0.9800 ?
C29 H29C . 0.9800 ?
C30 H30A . 0.9800 ?
C30 H30B . 0.9800 ?
C30 H30C . 0.9800 ?
C31 C32 . 1.514(4) ?
C31 H31A . 0.9900 ?
C31 H31B . 0.9900 ?
C32 C33 . 1.515(4) ?
C32 H32A . 0.9900 ?
C32 H32B . 0.9900 ?
C33 C34 . 1.503(4) ?
C33 H33A . 0.9900 ?
C33 H33B . 0.9900 ?
C34 H34A . 0.9800 ?
C34 H34B . 0.9800 ?
C34 H34C . 0.9800 ?
C35 C36 . 1.522(4) ?
C35 H35A . 0.9900 ?
C35 H35B . 0.9900 ?
C36 C37 . 1.481(4) ?
C36 H36A . 0.9900 ?
C36 H36B . 0.9900 ?
C37 C38 . 1.510(4) ?
C37 H37A . 0.9900 ?
C37 H37B . 0.9900 ?
C38 H38A . 0.9800 ?
C38 H38B . 0.9800 ?
C38 H38C . 0.9800 ?
C40 C41 . 1.504(6) ?
C40 H40A . 0.9900 ?
C40 H40B . 0.9900 ?
C41 C46 . 1.382(6) ?
C41 C42 . 1.397(6) ?
C42 C43 . 1.382(7) ?
C42 H42 . 0.9500 ?
C43 C44 . 1.368(7) ?
C43 H43 . 0.9500 ?
C44 C45 . 1.374(7) ?
C44 H44 . 0.9500 ?
C45 C46 . 1.398(7) ?
C45 H45 . 0.9500 ?
C46 H46 . 0.9500 ?
C47 C48 . 1.516(6) ?
C47 C49 . 1.532(5) ?
C47 H47 . 1.0000 ?
C48 H48A . 0.9800 ?
C48 H48B . 0.9800 ?
C48 H48C . 0.9800 ?
C49 H49A . 0.9800 ?
C49 H49B . 0.9800 ?
C49 H49C . 0.9800 ?
C51 C52 . 1.514(6) ?
C51 H51A . 0.9900 ?
C51 H51B . 0.9900 ?
C52 C57 . 1.390(6) ?
C52 C53 . 1.392(6) ?
C53 C54 . 1.373(6) ?
C53 H53 . 0.9500 ?
C54 C55 . 1.389(7) ?
C54 H54 . 0.9500 ?
C55 C56 . 1.374(7) ?
C55 H55 . 0.9500 ?
C56 C57 . 1.388(6) ?
C56 H56 . 0.9500 ?
C57 H57 . 0.9500 ?
C58 C59 . 1.485(7) ?
C58 C60 . 1.509(7) ?
C58 H58 . 1.0000 ?
C59 H59A . 0.9800 ?
C59 H59B . 0.9800 ?
C59 H59C . 0.9800 ?
C60 H60A . 0.9800 ?
C60 H60B . 0.9800 ?
C60 H60C . 0.9800 ?
C61 C62 . 1.512(4) ?
C61 H61A . 0.9900 ?
C61 H61B . 0.9900 ?
C62 C63 . 1.501(4) ?
C62 H62A . 0.9900 ?
C62 H62B . 0.9900 ?
C63 C64 . 1.507(4) ?
C63 H63A . 0.9900 ?
C63 H63B . 0.9900 ?
C64 H64A . 0.9800 ?
C64 H64B . 0.9800 ?
C64 H64C . 0.9800 ?
C65 C66 . 1.497(4) ?
C65 H65A . 0.9900 ?
C65 H65B . 0.9900 ?
C66 C67 . 1.507(4) ?
C66 H66A . 0.9900 ?
C66 H66B . 0.9900 ?
C67 C68 . 1.496(4) ?
C67 H67A . 0.9900 ?
C67 H67B . 0.9900 ?
C68 H68A . 0.9800 ?
C68 H68B . 0.9800 ?
C68 H68C . 0.9800 ?
C70 C71 . 1.507(7) ?
C70 H70A . 0.9900 ?
C70 H70B . 0.9900 ?
C71 C76 . 1.381(7) ?
C71 C72 . 1.385(6) ?
C72 C73 . 1.374(7) ?
C72 H72 . 0.9500 ?
C73 C74 . 1.370(8) ?
C73 H73 . 0.9500 ?
C74 C75 . 1.392(8) ?
C74 H74 . 0.9500 ?
C75 C76 . 1.388(7) ?
C75 H75 . 0.9500 ?
C76 H76 . 0.9500 ?
C77 C78 . 1.506(6) ?
C77 C79 . 1.528(7) ?
C77 H77 . 1.0000 ?
C78 H78A . 0.9800 ?
C78 H78B . 0.9800 ?
C78 H78C . 0.9800 ?
C79 H79A . 0.9800 ?
C79 H79B . 0.9800 ?
C79 H79C . 0.9800 ?
C81 C82 . 1.513(6) ?
C81 H81A . 0.9900 ?
C81 H81B . 0.9900 ?
C82 C87 . 1.384(6) ?
C82 C83 . 1.386(6) ?
C83 C84 . 1.378(6) ?
C83 H83 . 0.9500 ?
C84 C85 . 1.381(7) ?
C84 H84 . 0.9500 ?
C85 C86 . 1.391(7) ?
C85 H85 . 0.9500 ?
C86 C87 . 1.379(6) ?
C86 H86 . 0.9500 ?
C87 H87 . 0.9500 ?
C88 C89 . 1.488(7) ?
C88 C90 . 1.490(6) ?
C88 H88 . 1.0000 ?
C89 H89A . 0.9800 ?
C89 H89B . 0.9800 ?
C89 H89C . 0.9800 ?
C90 H90A . 0.9800 ?
C90 H90B . 0.9800 ?
C90 H90C . 0.9800 ?
C91 C92 . 1.502(4) ?
C91 H91A . 0.9900 ?
C91 H91B . 0.9900 ?
C92 C93 . 1.509(4) ?
C92 H92A . 0.9900 ?
C92 H92B . 0.9900 ?
C93 C94 . 1.510(4) ?
C93 H93A . 0.9900 ?
C93 H93B . 0.9900 ?
C94 H94A . 0.9800 ?
C94 H94B . 0.9800 ?
C94 H94C . 0.9800 ?
C95 C96 . 1.476(5) ?
C95 C96' . 1.513(5) ?
C95 H95A . 0.9900 ?
C95 H95B . 0.9900 ?
C95 H95C . 0.9900 ?
C95 H95D . 0.9900 ?
C96 C97 . 1.527(5) ?
C96 H96A . 0.9900 ?
C96 H96B . 0.9900 ?
C97 C98 . 1.494(5) ?
C97 H97A . 0.9900 ?
C97 H97B . 0.9900 ?
C98 H98A . 0.9800 ?
C98 H98B . 0.9800 ?
C98 H98C . 0.9800 ?
C96' C97' . 1.504(5) ?
C96' H96C . 0.9900 ?
C96' H96D . 0.9900 ?
C97' C98' . 1.502(5) ?
C97' H97C . 0.9900 ?
C97' H97D . 0.9900 ?
C98' H98D . 0.9800 ?
C98' H98E . 0.9800 ?
C98' H98F . 0.9800 ?
C100 C101 . 1.507(6) ?
C100 H10C . 0.9900 ?
C100 H10D . 0.9900 ?
C101 C102 . 1.388(6) ?
C101 C106 . 1.388(6) ?
C102 C103 . 1.374(7) ?
C102 H10E . 0.9500 ?
C103 C104 . 1.384(7) ?
C103 H10F . 0.9500 ?
C104 C105 . 1.377(7) ?
C104 H10G . 0.9500 ?
C105 C106 . 1.372(7) ?
C105 H10H . 0.9500 ?
C106 H10I . 0.9500 ?
C107 C108 . 1.475(7) ?
C107 C109 . 1.534(7) ?
C107 H10J . 1.0000 ?
C108 H10K . 0.9800 ?
C108 H10L . 0.9800 ?
C108 H10M . 0.9800 ?
C109 H10N . 0.9800 ?
C109 H10O . 0.9800 ?
C109 H10P . 0.9800 ?
C111 C112 . 1.511(7) ?
C111 H11A . 0.9900 ?
C111 H11B . 0.9900 ?
C112 C113 . 1.383(6) ?
C112 C117 . 1.385(7) ?
C113 C114 . 1.373(8) ?
C113 H11C . 0.9500 ?
C114 C115 . 1.359(8) ?
C114 H11D . 0.9500 ?
C115 C116 . 1.396(7) ?
C115 H11E . 0.9500 ?
C116 C117 . 1.373(7) ?
C116 H11F . 0.9500 ?
C117 H11G . 0.9500 ?
C118 C119 . 1.517(7) ?
C118 C120 . 1.523(7) ?
C118 H11H . 1.0000 ?
C119 H11I . 0.9800 ?
C119 H11J . 0.9800 ?
C119 H11K . 0.9800 ?
C120 H12B . 0.9800 ?
C120 H12C . 0.9800 ?
C120 H12D . 0.9800 ?
C121 C122 . 1.503(4) ?
C121 H12E . 0.9900 ?
C121 H12V . 0.9900 ?
C122 C123 . 1.498(4) ?
C122 H12F . 0.9900 ?
C122 H12G . 0.9900 ?
C123 C124 . 1.494(4) ?
C123 H12H . 0.9900 ?
C123 H12I . 0.9900 ?
C124 H12J . 0.9800 ?
C124 H12K . 0.9800 ?
C124 H12L . 0.9800 ?
C125 C126 . 1.506(4) ?
C125 H12M . 0.9900 ?
C125 H12N . 0.9900 ?
C126 C127 . 1.511(4) ?
C126 H12O . 0.9900 ?
C126 H12P . 0.9900 ?
C127 C128 . 1.508(4) ?
C127 H12Q . 0.9900 ?
C127 H12R . 0.9900 ?
C128 H12S . 0.9800 ?
C128 H12T . 0.9800 ?
C128 H12U . 0.9800 ?
C130 C131 . 1.516(6) ?
C130 H13B . 0.9900 ?
C130 H13C . 0.9900 ?
C131 C132 . 1.383(6) ?
C131 C136 . 1.389(6) ?
C132 C133 . 1.382(7) ?
C132 H13D . 0.9500 ?
C133 C134 . 1.388(7) ?
C133 H13E . 0.9500 ?
C134 C135 . 1.375(7) ?
C134 H13F . 0.9500 ?
C135 C136 . 1.382(7) ?
C135 H13G . 0.9500 ?
C136 H13H . 0.9500 ?
C137 C139 . 1.508(6) ?
C137 C138 . 1.512(6) ?
C137 H13I . 1.0000 ?
C138 H13J . 0.9800 ?
C138 H13K . 0.9800 ?
C138 H13L . 0.9800 ?
C139 H13M . 0.9800 ?
C139 H13N . 0.9800 ?
C139 H13O . 0.9800 ?
C141 C142 . 1.502(7) ?
C141 H14B . 0.9900 ?
C141 H14C . 0.9900 ?
C142 C143 . 1.386(7) ?
C142 C147 . 1.391(6) ?
C143 C144 . 1.381(7) ?
C143 H14D . 0.9500 ?
C144 C145 . 1.385(8) ?
C144 H14E . 0.9500 ?
C145 C146 . 1.376(10) ?
C145 H14F . 0.9500 ?
C146 C147 . 1.379(9) ?
C146 H14G . 0.9500 ?
C147 H14H . 0.9500 ?
C148 C149 . 1.495(7) ?
C148 C150 . 1.517(7) ?
C148 H14I . 1.0000 ?
C149 H14J . 0.9800 ?
C149 H14K . 0.9800 ?
C149 H14L . 0.9800 ?
C150 H15B . 0.9800 ?
C150 H15C . 0.9800 ?
C150 H15D . 0.9800 ?

loop_
_geom_torsion_atom_site_label_1
_geom_torsion_atom_site_label_2
_geom_torsion_atom_site_label_3
_geom_torsion_atom_site_label_4
_geom_torsion_site_symmetry_1
_geom_torsion_site_symmetry_2
_geom_torsion_site_symmetry_3
_geom_torsion_site_symmetry_4
_geom_torsion
_geom_torsion_publ_flag
C1 Sn1 S1 C9 . . . . -73.37(19) ?
C5 Sn1 S1 C9 . . . . 79.05(19) ?
S3 Sn1 S1 C9 . . . . -176.85(14) ?
S2 Sn1 S1 C9 . . . . 3.95(14) ?
S4 Sn1 S1 C9 . . . . -171.78(14) ?
C1 Sn1 S2 C9 . . . . 107.59(18) ?
C5 Sn1 S2 C9 . . . . -123.13(19) ?
S1 Sn1 S2 C9 . . . . -4.14(14) ?
S3 Sn1 S2 C9 . . . . -5.53(17) ?
S4 Sn1 S2 C9 . . . . 170.66(15) ?
C1 Sn1 S3 C20 . . . . 71.11(18) ?
C5 Sn1 S3 C20 . . . . -69.23(17) ?
S1 Sn1 S3 C20 . . . . 177.28(14) ?
S2 Sn1 S3 C20 . . . . 178.57(14) ?
S4 Sn1 S3 C20 . . . . 0.64(13) ?
C1 Sn1 S4 C20 . . . . -113.77(18) ?
C5 Sn1 S4 C20 . . . . 113.72(19) ?
S1 Sn1 S4 C20 . . . . -6.23(16) ?
S3 Sn1 S4 C20 . . . . -0.66(14) ?
S2 Sn1 S4 C20 . . . . -178.27(14) ?
C35 Sn2 S5 C39 . . . . 71.52(19) ?
C31 Sn2 S5 C39 . . . . -79.40(19) ?
S7 Sn2 S5 C39 . . . . 175.57(14) ?
S6 Sn2 S5 C39 . . . . -4.75(13) ?
S8 Sn2 S5 C39 . . . . 169.74(14) ?
C35 Sn2 S6 C39 . . . . -107.42(18) ?
C31 Sn2 S6 C39 . . . . 123.70(18) ?
S7 Sn2 S6 C39 . . . . 5.50(16) ?
S5 Sn2 S6 C39 . . . . 4.91(14) ?
S8 Sn2 S6 C39 . . . . -168.85(14) ?
C35 Sn2 S7 C50 . . . . -73.90(18) ?
C31 Sn2 S7 C50 . . . . 66.10(18) ?
S5 Sn2 S7 C50 . . . . 179.45(14) ?
S6 Sn2 S7 C50 . . . . 178.91(14) ?
S8 Sn2 S7 C50 . . . . -4.32(14) ?
C35 Sn2 S8 C50 . . . . 118.22(18) ?
C31 Sn2 S8 C50 . . . . -109.91(19) ?
S7 Sn2 S8 C50 . . . . 4.49(14) ?
S5 Sn2 S8 C50 . . . . 10.93(17) ?
S6 Sn2 S8 C50 . . . . -178.94(15) ?
C61 Sn3 S9 C69 . . . . -73.52(18) ?
C65 Sn3 S9 C69 . . . . 76.8(2) ?
S11 Sn3 S9 C69 . . . . -179.32(14) ?
S10 Sn3 S9 C69 . . . . 0.82(14) ?
S12 Sn3 S9 C69 . . . . -174.39(14) ?
C61 Sn3 S10 C69 . . . . 112.81(17) ?
C65 Sn3 S10 C69 . . . . -119.68(19) ?
S11 Sn3 S10 C69 . . . . -1.11(17) ?
S9 Sn3 S10 C69 . . . . -0.85(14) ?
S12 Sn3 S10 C69 . . . . 173.90(15) ?
C61 Sn3 S11 C80 . . . . 71.68(17) ?
C65 Sn3 S11 C80 . . . . -67.03(18) ?
S9 Sn3 S11 C80 . . . . 178.83(14) ?
S10 Sn3 S11 C80 . . . . 179.07(14) ?
S12 Sn3 S11 C80 . . . . 1.95(14) ?
C61 Sn3 S12 C80 . . . . -117.07(17) ?
C65 Sn3 S12 C80 . . . . 112.1(2) ?
S11 Sn3 S12 C80 . . . . -2.06(14) ?
S9 Sn3 S12 C80 . . . . -7.49(17) ?
S10 Sn3 S12 C80 . . . . -179.06(14) ?
C95 Sn4 S13 C99 . . . . -82.6(2) ?
C91 Sn4 S13 C99 . . . . 75.43(18) ?
S15 Sn4 S13 C99 . . . . 176.16(15) ?
S14 Sn4 S13 C99 . . . . -1.58(15) ?
S16 Sn4 S13 C99 . . . . 171.58(15) ?
C95 Sn4 S14 C99 . . . . 113.8(2) ?
C91 Sn4 S14 C99 . . . . -109.15(18) ?
S15 Sn4 S14 C99 . . . . -2.68(18) ?
S13 Sn4 S14 C99 . . . . 1.63(15) ?
S16 Sn4 S14 C99 . . . . -171.43(16) ?
C95 Sn4 S15 C110 . . . . 71.6(2) ?
C91 Sn4 S15 C110 . . . . -73.36(19) ?
S13 Sn4 S15 C110 . . . . -179.18(16) ?
S14 Sn4 S15 C110 . . . . -175.20(16) ?
S16 Sn4 S15 C110 . . . . -2.00(16) ?
C95 Sn4 S16 C110 . . . . -107.1(2) ?
C91 Sn4 S16 C110 . . . . 111.66(19) ?
S15 Sn4 S16 C110 . . . . 2.04(16) ?
S13 Sn4 S16 C110 . . . . 7.10(19) ?
S14 Sn4 S16 C110 . . . . 175.58(16) ?
C121 Sn5 S17 C129 . . . . 83.08(19) ?
C125 Sn5 S17 C129 . . . . -76.53(17) ?
S19 Sn5 S17 C129 . . . . -177.44(13) ?
S18 Sn5 S17 C129 . . . . 0.25(13) ?
S20 Sn5 S17 C129 . . . . -175.41(13) ?
C121 Sn5 S18 C129 . . . . -112.0(2) ?
C125 Sn5 S18 C129 . . . . 112.39(16) ?
S17 Sn5 S18 C129 . . . . -0.26(13) ?
S19 Sn5 S18 C129 . . . . 4.07(16) ?
S20 Sn5 S18 C129 . . . . 175.06(14) ?
C121 Sn5 S19 C140 . . . . -66.83(19) ?
C125 Sn5 S19 C140 . . . . 75.87(17) ?
S17 Sn5 S19 C140 . . . . -176.42(14) ?
S18 Sn5 S19 C140 . . . . 179.58(14) ?
S20 Sn5 S19 C140 . . . . 4.87(14) ?
C121 Sn5 S20 C140 . . . . 103.8(2) ?
C125 Sn5 S20 C140 . . . . -115.32(17) ?
S17 Sn5 S20 C140 . . . . -7.27(16) ?
S19 Sn5 S20 C140 . . . . -5.02(14) ?
S18 Sn5 S20 C140 . . . . -179.72(15) ?
C5 Sn1 C1 C2' . . . . 4.1(5) ?
S1 Sn1 C1 C2' . . . . 151.4(4) ?
S3 Sn1 C1 C2' . . . . -124.2(4) ?
S2 Sn1 C1 C2' . . . . 88.5(4) ?
S4 Sn1 C1 C2' . . . . -65.2(4) ?
C5 Sn1 C1 C2 . . . . -14.4(5) ?
S1 Sn1 C1 C2 . . . . 133.0(4) ?
S3 Sn1 C1 C2 . . . . -142.6(4) ?
S2 Sn1 C1 C2 . . . . 70.0(4) ?
S4 Sn1 C1 C2 . . . . -83.7(4) ?
C2' C1 C2 C3 . . . . 34.8(8) ?
Sn1 C1 C2 C3 . . . . -174.5(6) ?
C1 C2 C3 C4 . . . . 177.9(9) ?
C2 C1 C2' C3' . . . . -36.6(8) ?
Sn1 C1 C2' C3' . . . . -74.0(8) ?
C1 C2' C3' C4' . . . . -176.0(9) ?
C1 Sn1 C5 C6 . . . . 144.7(4) ?
S1 Sn1 C5 C6 . . . . -0.8(4) ?
S3 Sn1 C5 C6 . . . . -87.5(4) ?
S2 Sn1 C5 C6 . . . . 61.0(4) ?
S4 Sn1 C5 C6 . . . . -146.0(4) ?
Sn1 C5 C6 C7 . . . . 179.6(3) ?
C5 C6 C7 C8 . . . . -178.3(5) ?
C10 N1 C9 S2 . . . . -177.6(3) ?
C17 N1 C9 S2 . . . . 1.6(6) ?
C10 N1 C9 S1 . . . . 3.9(5) ?
C17 N1 C9 S1 . . . . -177.0(3) ?
Sn1 S2 C9 N1 . . . . -172.4(4) ?
Sn1 S2 C9 S1 . . . . 6.2(2) ?
Sn1 S1 C9 N1 . . . . 171.6(3) ?
Sn1 S1 C9 S2 . . . . -7.0(2) ?
C9 N1 C10 C11 . . . . 87.1(5) ?
C17 N1 C10 C11 . . . . -92.0(5) ?
N1 C10 C11 C16 . . . . -14.6(6) ?
N1 C10 C11 C12 . . . . 166.8(4) ?
C16 C11 C12 C13 . . . . 1.5(7) ?
C10 C11 C12 C13 . . . . -179.9(4) ?
C11 C12 C13 C14 . . . . -0.5(8) ?
C12 C13 C14 C15 . . . . -0.1(8) ?
C13 C14 C15 C16 . . . . -0.2(8) ?
C12 C11 C16 C15 . . . . -1.8(7) ?
C10 C11 C16 C15 . . . . 179.6(4) ?
C14 C15 C16 C11 . . . . 1.2(7) ?
C9 N1 C17 C19 . . . . -93.1(5) ?
C10 N1 C17 C19 . . . . 86.0(5) ?
C9 N1 C17 C18 . . . . 141.9(4) ?
C10 N1 C17 C18 . . . . -38.9(5) ?
C21 N2 C20 S4 . . . . 179.3(3) ?
C28 N2 C20 S4 . . . . 3.6(5) ?
C21 N2 C20 S3 . . . . -1.1(5) ?
C28 N2 C20 S3 . . . . -176.9(3) ?
Sn1 S4 C20 N2 . . . . -179.5(3) ?
Sn1 S4 C20 S3 . . . . 1.0(2) ?
Sn1 S3 C20 N2 . . . . 179.3(3) ?
Sn1 S3 C20 S4 . . . . -1.2(2) ?
C20 N2 C21 C22 . . . . 98.0(4) ?
C28 N2 C21 C22 . . . . -86.1(4) ?
N2 C21 C22 C27 . . . . 133.3(4) ?
N2 C21 C22 C23 . . . . -46.4(5) ?
C27 C22 C23 C24 . . . . 0.8(6) ?
C21 C22 C23 C24 . . . . -179.5(4) ?
C22 C23 C24 C25 . . . . -0.3(6) ?
C23 C24 C25 C26 . . . . -1.2(7) ?
C24 C25 C26 C27 . . . . 2.2(7) ?
C25 C26 C27 C22 . . . . -1.7(7) ?
C23 C22 C27 C26 . . . . 0.2(6) ?
C21 C22 C27 C26 . . . . -179.5(4) ?
C20 N2 C28 C30 . . . . 94.9(5) ?
C21 N2 C28 C30 . . . . -81.1(5) ?
C20 N2 C28 C29 . . . . -138.1(5) ?
C21 N2 C28 C29 . . . . 45.9(6) ?
C35 Sn2 C31 C32 . . . . -150.6(3) ?
S7 Sn2 C31 C32 . . . . 81.4(3) ?
S5 Sn2 C31 C32 . . . . -6.7(4) ?
S6 Sn2 C31 C32 . . . . -68.5(3) ?
S8 Sn2 C31 C32 . . . . 140.1(4) ?
Sn2 C31 C32 C33 . . . . 177.5(3) ?
C31 C32 C33 C34 . . . . 175.0(5) ?
C31 Sn2 C35 C36 . . . . 10.0(4) ?
S7 Sn2 C35 C36 . . . . 138.4(3) ?
S5 Sn2 C35 C36 . . . . -135.8(3) ?
S6 Sn2 C35 C36 . . . . -72.9(3) ?
S8 Sn2 C35 C36 . . . . 79.9(3) ?
Sn2 C35 C36 C37 . . . . 178.2(4) ?
C35 C36 C37 C38 . . . . -171.6(5) ?
C40 N3 C39 S6 . . . . 176.9(3) ?
C47 N3 C39 S6 . . . . -3.2(5) ?
C40 N3 C39 S5 . . . . -4.0(5) ?
C47 N3 C39 S5 . . . . 175.9(3) ?
Sn2 S6 C39 N3 . . . . 171.7(4) ?
Sn2 S6 C39 S5 . . . . -7.4(2) ?
Sn2 S5 C39 N3 . . . . -170.8(3) ?
Sn2 S5 C39 S6 . . . . 8.3(2) ?
C39 N3 C40 C41 . . . . -81.4(5) ?
C47 N3 C40 C41 . . . . 98.8(4) ?
N3 C40 C41 C46 . . . . 3.8(6) ?
N3 C40 C41 C42 . . . . -175.9(4) ?
C46 C41 C42 C43 . . . . 0.8(7) ?
C40 C41 C42 C43 . . . . -179.5(4) ?
C41 C42 C43 C44 . . . . -1.7(8) ?
C42 C43 C44 C45 . . . . 1.5(8) ?
C43 C44 C45 C46 . . . . -0.5(8) ?
C42 C41 C46 C45 . . . . 0.2(7) ?
C40 C41 C46 C45 . . . . -179.5(4) ?
C44 C45 C46 C41 . . . . -0.4(8) ?
C39 N3 C47 C48 . . . . 94.4(5) ?
C40 N3 C47 C48 . . . . -85.8(4) ?
C39 N3 C47 C49 . . . . -139.4(4) ?
C40 N3 C47 C49 . . . . 40.4(5) ?
C51 N4 C50 S8 . . . . 170.1(3) ?
C58 N4 C50 S8 . . . . -7.3(6) ?
C51 N4 C50 S7 . . . . -8.5(5) ?
C58 N4 C50 S7 . . . . 174.1(3) ?
Sn2 S8 C50 N4 . . . . 174.7(4) ?
Sn2 S8 C50 S7 . . . . -6.8(2) ?
Sn2 S7 C50 N4 . . . . -173.3(3) ?
Sn2 S7 C50 S8 . . . . 8.1(3) ?
C50 N4 C51 C52 . . . . -95.9(5) ?
C58 N4 C51 C52 . . . . 81.6(5) ?
N4 C51 C52 C57 . . . . -121.3(4) ?
N4 C51 C52 C53 . . . . 58.8(5) ?
C57 C52 C53 C54 . . . . -0.8(7) ?
C51 C52 C53 C54 . . . . 179.1(4) ?
C52 C53 C54 C55 . . . . 0.3(7) ?
C53 C54 C55 C56 . . . . 0.7(7) ?
C54 C55 C56 C57 . . . . -1.3(8) ?
C55 C56 C57 C52 . . . . 0.9(8) ?
C53 C52 C57 C56 . . . . 0.1(7) ?
C51 C52 C57 C56 . . . . -179.7(4) ?
C50 N4 C58 C59 . . . . 95.1(5) ?
C51 N4 C58 C59 . . . . -82.4(5) ?
C50 N4 C58 C60 . . . . -138.8(4) ?
C51 N4 C58 C60 . . . . 43.7(5) ?
C65 Sn3 C61 C62 . . . . -8.5(4) ?
S11 Sn3 C61 C62 . . . . -135.9(3) ?
S9 Sn3 C61 C62 . . . . 137.4(3) ?
S10 Sn3 C61 C62 . . . . 75.3(3) ?
S12 Sn3 C61 C62 . . . . -77.2(3) ?
Sn3 C61 C62 C63 . . . . -177.2(3) ?
C61 C62 C63 C64 . . . . 173.4(4) ?
C61 Sn3 C65 C66 . . . . 135.0(4) ?
S11 Sn3 C65 C66 . . . . -97.1(4) ?
S9 Sn3 C65 C66 . . . . -9.0(4) ?
S10 Sn3 C65 C66 . . . . 53.3(4) ?
S12 Sn3 C65 C66 . . . . -155.7(4) ?
Sn3 C65 C66 C67 . . . . 178.5(4) ?
C65 C66 C67 C68 . . . . 175.6(5) ?
C70 N5 C69 S10 . . . . 172.8(3) ?
C77 N5 C69 S10 . . . . -1.8(6) ?
C70 N5 C69 S9 . . . . -6.3(5) ?
C77 N5 C69 S9 . . . . 179.1(3) ?
Sn3 S10 C69 N5 . . . . -177.8(4) ?
Sn3 S10 C69 S9 . . . . 1.3(2) ?
Sn3 S9 C69 N5 . . . . 177.7(3) ?
Sn3 S9 C69 S10 . . . . -1.5(2) ?
C69 N5 C70 C71 . . . . 91.3(5) ?
C77 N5 C70 C71 . . . . -94.0(5) ?
N5 C70 C71 C76 . . . . -6.5(6) ?
N5 C70 C71 C72 . . . . 172.7(4) ?
C76 C71 C72 C73 . . . . 1.4(7) ?
C70 C71 C72 C73 . . . . -177.8(4) ?
C71 C72 C73 C74 . . . . 1.0(8) ?
C72 C73 C74 C75 . . . . -2.1(8) ?
C73 C74 C75 C76 . . . . 0.9(8) ?
C72 C71 C76 C75 . . . . -2.5(7) ?
C70 C71 C76 C75 . . . . 176.6(4) ?
C74 C75 C76 C71 . . . . 1.4(7) ?
C69 N5 C77 C78 . . . . -141.1(4) ?
C70 N5 C77 C78 . . . . 44.1(6) ?
C69 N5 C77 C79 . . . . 93.2(5) ?
C70 N5 C77 C79 . . . . -81.6(5) ?
C81 N6 C80 S12 . . . . -179.7(3) ?
C88 N6 C80 S12 . . . . 3.4(6) ?
C81 N6 C80 S11 . . . . -1.0(5) ?
C88 N6 C80 S11 . . . . -177.9(3) ?
Sn3 S12 C80 N6 . . . . -178.3(4) ?
Sn3 S12 C80 S11 . . . . 3.1(2) ?
Sn3 S11 C80 N6 . . . . 177.7(3) ?
Sn3 S11 C80 S12 . . . . -3.6(3) ?
C80 N6 C81 C82 . . . . 98.3(5) ?
C88 N6 C81 C82 . . . . -84.7(5) ?
N6 C81 C82 C87 . . . . -47.6(5) ?
N6 C81 C82 C83 . . . . 131.7(4) ?
C87 C82 C83 C84 . . . . -0.5(7) ?
C81 C82 C83 C84 . . . . -179.9(5) ?
C82 C83 C84 C85 . . . . -1.3(8) ?
C83 C84 C85 C86 . . . . 2.2(8) ?
C84 C85 C86 C87 . . . . -1.1(8) ?
C85 C86 C87 C82 . . . . -0.8(7) ?
C83 C82 C87 C86 . . . . 1.6(6) ?
C81 C82 C87 C86 . . . . -179.1(4) ?
C80 N6 C88 C89 . . . . 90.4(5) ?
C81 N6 C88 C89 . . . . -86.7(5) ?
C80 N6 C88 C90 . . . . -142.9(5) ?
C81 N6 C88 C90 . . . . 40.0(6) ?
C95 Sn4 C91 C92 . . . . 10.2(4) ?
S15 Sn4 C91 C92 . . . . 135.4(3) ?
S13 Sn4 C91 C92 . . . . -138.8(3) ?
S14 Sn4 C91 C92 . . . . -75.3(3) ?
S16 Sn4 C91 C92 . . . . 75.3(3) ?
Sn4 C91 C92 C93 . . . . -177.8(3) ?
C91 C92 C93 C94 . . . . -175.2(4) ?
C91 Sn4 C95 C96 . . . . -148.1(8) ?
S15 Sn4 C95 C96 . . . . 87.0(8) ?
S13 Sn4 C95 C96 . . . . 0.2(9) ?
S14 Sn4 C95 C96 . . . . -64.5(8) ?
S16 Sn4 C95 C96 . . . . 147.7(8) ?
C91 Sn4 C95 C96' . . . . -127.6(7) ?
S15 Sn4 C95 C96' . . . . 107.5(7) ?
S13 Sn4 C95 C96' . . . . 20.7(7) ?
S14 Sn4 C95 C96' . . . . -44.0(7) ?
S16 Sn4 C95 C96' . . . . 168.2(7) ?
C96' C95 C96 C97 . . . . 113(2) ?
Sn4 C95 C96 C97 . . . . 173.1(6) ?
C95 C96 C97 C98 . . . . 175.7(10) ?
C96 C95 C96' C97' . . . . -30.9(12) ?
Sn4 C95 C96' C97' . . . . -161.4(9) ?
C95 C96' C97' C98' . . . . -67.2(15) ?
C100 N7 C99 S14 . . . . 178.6(3) ?
C107 N7 C99 S14 . . . . -1.9(6) ?
C100 N7 C99 S13 . . . . -5.5(6) ?
C107 N7 C99 S13 . . . . 174.0(3) ?
Sn4 S14 C99 N7 . . . . 173.5(4) ?
Sn4 S14 C99 S13 . . . . -2.5(2) ?
Sn4 S13 C99 N7 . . . . -173.4(3) ?
Sn4 S13 C99 S14 . . . . 2.7(3) ?
C99 N7 C100 C101 . . . . -79.8(5) ?
C107 N7 C100 C101 . . . . 100.7(5) ?
N7 C100 C101 C102 . . . . 179.1(4) ?
N7 C100 C101 C106 . . . . -0.8(6) ?
C106 C101 C102 C103 . . . . 0.0(7) ?
C100 C101 C102 C103 . . . . -179.8(4) ?
C101 C102 C103 C104 . . . . -0.7(7) ?
C102 C103 C104 C105 . . . . -0.1(8) ?
C103 C104 C105 C106 . . . . 1.5(8) ?
C104 C105 C106 C101 . . . . -2.1(7) ?
C102 C101 C106 C105 . . . . 1.4(7) ?
C100 C101 C106 C105 . . . . -178.8(4) ?
C99 N7 C107 C108 . . . . 101.5(5) ?
C100 N7 C107 C108 . . . . -79.0(5) ?
C99 N7 C107 C109 . . . . -134.2(5) ?
C100 N7 C107 C109 . . . . 45.4(6) ?
C111 N8 C110 S16 . . . . 173.2(3) ?
C118 N8 C110 S16 . . . . -5.3(6) ?
C111 N8 C110 S15 . . . . -4.7(6) ?
C118 N8 C110 S15 . . . . 176.7(3) ?
Sn4 S16 C110 N8 . . . . 178.9(4) ?
Sn4 S16 C110 S15 . . . . -3.1(2) ?
Sn4 S15 C110 N8 . . . . -178.3(3) ?
Sn4 S15 C110 S16 . . . . 3.6(3) ?
C110 N8 C111 C112 . . . . -97.7(5) ?
C118 N8 C111 C112 . . . . 80.9(5) ?
N8 C111 C112 C113 . . . . -122.4(5) ?
N8 C111 C112 C117 . . . . 59.3(6) ?
C117 C112 C113 C114 . . . . 1.2(8) ?
C111 C112 C113 C114 . . . . -177.2(5) ?
C112 C113 C114 C115 . . . . -0.1(10) ?
C113 C114 C115 C116 . . . . -0.8(9) ?
C114 C115 C116 C117 . . . . 0.6(8) ?
C115 C116 C117 C112 . . . . 0.5(7) ?
C113 C112 C117 C116 . . . . -1.4(7) ?
C111 C112 C117 C116 . . . . 177.0(4) ?
C110 N8 C118 C119 . . . . 95.9(6) ?
C111 N8 C118 C119 . . . . -82.7(6) ?
C110 N8 C118 C120 . . . . -139.8(5) ?
C111 N8 C118 C120 . . . . 41.6(6) ?
C125 Sn5 C121 C122 . . . . 115.7(4) ?
S17 Sn5 C121 C122 . . . . -36.2(5) ?
S19 Sn5 C121 C122 . . . . -121.9(4) ?
S18 Sn5 C121 C122 . . . . 29.1(4) ?
S20 Sn5 C121 C122 . . . . 178.3(4) ?
Sn5 C121 C122 C123 . . . . 172.0(4) ?
C121 C122 C123 C124 . . . . 172.3(5) ?
C121 Sn5 C125 C126 . . . . -13.6(4) ?
S17 Sn5 C125 C126 . . . . 138.6(3) ?
S19 Sn5 C125 C126 . . . . -135.6(3) ?
S18 Sn5 C125 C126 . . . . 75.3(3) ?
S20 Sn5 C125 C126 . . . . -76.2(3) ?
Sn5 C125 C126 C127 . . . . 176.8(3) ?
C125 C126 C127 C128 . . . . 173.0(4) ?
C130 N9 C129 S18 . . . . 172.9(3) ?
C137 N9 C129 S18 . . . . -0.9(5) ?
C130 N9 C129 S17 . . . . -6.2(5) ?
C137 N9 C129 S17 . . . . -179.9(3) ?
Sn5 S18 C129 N9 . . . . -178.7(3) ?
Sn5 S18 C129 S17 . . . . 0.4(2) ?
Sn5 S17 C129 N9 . . . . 178.7(3) ?
Sn5 S17 C129 S18 . . . . -0.4(2) ?
C129 N9 C130 C131 . . . . 89.8(5) ?
C137 N9 C130 C131 . . . . -96.3(4) ?
N9 C130 C131 C132 . . . . -2.4(6) ?
N9 C130 C131 C136 . . . . 177.2(3) ?
C136 C131 C132 C133 . . . . -1.8(7) ?
C130 C131 C132 C133 . . . . 177.9(4) ?
C131 C132 C133 C134 . . . . 1.3(7) ?
C132 C133 C134 C135 . . . . 0.6(7) ?
C133 C134 C135 C136 . . . . -1.8(7) ?
C134 C135 C136 C131 . . . . 1.3(7) ?
C132 C131 C136 C135 . . . . 0.5(6) ?
C130 C131 C136 C135 . . . . -179.2(4) ?
C129 N9 C137 C139 . . . . 89.8(5) ?
C130 N9 C137 C139 . . . . -84.2(5) ?
C129 N9 C137 C138 . . . . -144.2(4) ?
C130 N9 C137 C138 . . . . 41.8(5) ?
C141 N10 C140 S20 . . . . -172.6(3) ?
C148 N10 C140 S20 . . . . 7.0(6) ?
C141 N10 C140 S19 . . . . 4.9(6) ?
C148 N10 C140 S19 . . . . -175.5(3) ?
Sn5 S20 C140 N10 . . . . -174.9(4) ?
Sn5 S20 C140 S19 . . . . 7.7(2) ?
Sn5 S19 C140 N10 . . . . 173.4(3) ?
Sn5 S19 C140 S20 . . . . -9.0(3) ?
C140 N10 C141 C142 . . . . 96.5(5) ?
C148 N10 C141 C142 . . . . -83.2(5) ?
N10 C141 C142 C143 . . . . -58.8(6) ?
N10 C141 C142 C147 . . . . 124.4(5) ?
C147 C142 C143 C144 . . . . 0.9(7) ?
C141 C142 C143 C144 . . . . -175.9(4) ?
C142 C143 C144 C145 . . . . -0.9(8) ?
C143 C144 C145 C146 . . . . -0.2(9) ?
C144 C145 C146 C147 . . . . 1.4(11) ?
C145 C146 C147 C142 . . . . -1.4(10) ?
C143 C142 C147 C146 . . . . 0.2(8) ?
C141 C142 C147 C146 . . . . 177.1(5) ?
C140 N10 C148 C149 . . . . -98.4(5) ?
C141 N10 C148 C149 . . . . 81.2(5) ?
C140 N10 C148 C150 . . . . 136.1(4) ?
C141 N10 C148 C150 . . . . -44.2(6) ?
